data_7710214
loop_
_publ_author_name
'Bai, Sha'
'Wang, Li-Feng'
'Wu, Zhen-Wei'
'Feng, Ting'
'Han, Ying-Feng'

_publ_section_title
;
 Supramolecular-controlled regioselective photochemical [4+4]
 cycloaddition within Cp*Rh-based metallarectangles
;
_journal_name_full 'Dalton Transactions'
_journal_paper_doi 10.1039/D2DT01094A
_journal_year 2022
_chemical_formula_moiety 'C92 H92 N4 O8 Rh4, 4(F6 P), 2(C2 H3 N)'
_chemical_formula_sum 'C96 H98 F24 N6 O8 P4 Rh4'
_chemical_formula_weight 2455.32
_space_group_crystal_system orthorhombic
_space_group_IT_number 61
_space_group_name_Hall '-P 2ac 2ab'
_space_group_name_H-M_alt 'P b c a'
_atom_sites_solution_hydrogens geom
_atom_sites_solution_primary iterative
_audit_creation_date 2022-04-07
_audit_creation_method
;
Olex2 1.3
(compiled 2020.06.28 svn.raecde09e for OlexSys, GUI svn.r6132)
;
_audit_update_record
;
2022-04-07 deposited with the CCDC.	2022-05-10 downloaded from the CCDC.
;
_cell_angle_alpha 90
_cell_angle_beta 90
_cell_angle_gamma 90
_cell_formula_units_Z 8
_cell_length_a 24.277(7)
_cell_length_b 22.228(6)
_cell_length_c 41.74(3)
_cell_measurement_reflns_used 9774
_cell_measurement_temperature 192.0
_cell_measurement_theta_max 24.75
_cell_measurement_theta_min 2.32
_cell_volume 22524(18)
_computing_cell_refinement 'SAINT V8.38A (Bruker, 2018)'
_computing_data_reduction 'SAINT V8.38A (Bruker, 2018)'
_computing_molecular_graphics 'Olex2 1.3 (Dolomanov et al., 2009)'
_computing_publication_material 'Olex2 1.3 (Dolomanov et al., 2009)'
_computing_structure_refinement 'olex2.refine 1.3 (Bourhis et al., 2015)'
_computing_structure_solution 'olex2.solve 1.3 (Bourhis et al., 2015)'
_diffrn_ambient_temperature 192.0
_diffrn_measured_fraction_theta_full 0.998
_diffrn_measured_fraction_theta_max 0.997
_diffrn_measurement_device_type 'Bruker APEX-II CCD'
_diffrn_measurement_method '\f and \w scans'
_diffrn_radiation_type MoK\a
_diffrn_radiation_wavelength 0.71073
_diffrn_reflns_av_R_equivalents 0.0750
_diffrn_reflns_av_unetI/netI 0.0554
_diffrn_reflns_Laue_measured_fraction_full 0.998
_diffrn_reflns_Laue_measured_fraction_max 0.997
_diffrn_reflns_limit_h_max 27
_diffrn_reflns_limit_h_min -29
_diffrn_reflns_limit_k_max 24
_diffrn_reflns_limit_k_min -27
_diffrn_reflns_limit_l_max 50
_diffrn_reflns_limit_l_min -50
_diffrn_reflns_number 145730
_diffrn_reflns_point_group_measured_fraction_full 0.998
_diffrn_reflns_point_group_measured_fraction_max 0.997
_diffrn_reflns_theta_full 25.242
_diffrn_reflns_theta_max 25.685
_diffrn_reflns_theta_min 2.239
_diffrn_source_current 1.4
_diffrn_source_power 0.07
_diffrn_source_voltage 50.0
_diffrn_standards_number 0
_exptl_absorpt_coefficient_mu 0.724
_exptl_absorpt_correction_T_max 0.7453
_exptl_absorpt_correction_T_min 0.6347
_exptl_absorpt_correction_type multi-scan
_exptl_absorpt_process_details
;
SADABS-2016/2 (Bruker,2016/2) was used for absorption correction.
wR2(int) was 0.0860 before and 0.0576 after correction.
The Ratio of minimum to maximum transmission is 0.8516.
The \l/2 correction factor is Not present.
;
_exptl_crystal_colour 'clear yellowish yellow'
_exptl_crystal_colour_lustre clear
_exptl_crystal_colour_modifier yellowish
_exptl_crystal_colour_primary yellow
_exptl_crystal_density_diffrn 1.448
_exptl_crystal_description block
_exptl_crystal_F_000 9888
_exptl_crystal_size_max 0.2
_exptl_crystal_size_mid 0.2
_exptl_crystal_size_min 0.1
_refine_diff_density_max 1.009
_refine_diff_density_min -0.672
_refine_diff_density_rms 0.093
_refine_ls_extinction_method none
_refine_ls_goodness_of_fit_ref 1.014
_refine_ls_hydrogen_treatment constr
_refine_ls_matrix_type full
_refine_ls_number_parameters 1301
_refine_ls_number_reflns 21326
_refine_ls_number_restraints 0
_refine_ls_restrained_S_all 1.014
_refine_ls_R_factor_all 0.1030
_refine_ls_R_factor_gt 0.0596
_refine_ls_shift/su_max 0.002
_refine_ls_shift/su_mean 0.000
_refine_ls_structure_factor_coef Fsqd
_refine_ls_weighting_details 'w=1/[\s^2^(Fo^2^)+(0.1014P)^2^+14.6243P] where P=(Fo^2^+2Fc^2^)/3'
_refine_ls_weighting_scheme calc
_refine_ls_wR_factor_gt 0.1558
_refine_ls_wR_factor_ref 0.1834
_reflns_Friedel_coverage 0.000
_reflns_number_gt 13197
_reflns_number_total 21326
_reflns_threshold_expression 'I > 2\s(I)'
_cod_data_source_file d2dt01094a2.cif
_cod_data_source_block C96H98F24N6O8P4Rh4
_cod_original_cell_volume 22522(18)
_cod_database_code 7710214
_shelx_shelxl_version_number 2018/3
_shelx_space_group_comment
;
The symmetry employed for this shelxl refinement is uniquely defined
by the following loop, which should always be used as a source of
symmetry information in preference to the above space-group names.
They are only intended as comments.
;
_shelx_estimated_absorpt_t_max 0.931
_shelx_estimated_absorpt_t_min 0.869
_olex2_refinement_description
;
1. Fixed Uiso
 At 1.2 times of:
  All C(H) groups
 At 1.5 times of:
  All C(H,H,H) groups
2.a Aromatic/amide H refined with riding coordinates:
 C00P(H00P), C00Q(H00Q), C00R(H00R), C00V(H00V), C00X(H00X), C00Y(H00Y),
 C00Z(H00Z), C010(H010), C012(H012), C016(H016), C018(H018), C01B(H01B),
 C01C(H01C), C01D(H01D), C01G(H01G), C01P(H01P), C01Q(H01Q), C01R(H01R),
 C022(H022), C023(H023), C024(H024), C028(H028), C029(H029), C02B(H02B),
 C02F(H02F), C02G(H02G), C02I(H02I), C02P(H02P), C02Q(H02Q), C02R(H02R),
 C02T(H02T), C02X(H02X)
2.b Idealised Me refined as rotating group:
 C02Y(H02a,H02c,H02d), C035(H03a,H03b,H03c), C039(H03d,H03e,H03f), C03A(H03g,
 H03h,H03i), C03B(H03j,H03k,H03l), C03D(H03m,H03n,H03o), C03E(H03p,H03q,H03r),
 C03F(H03s,H03t,H03u), C03G(H03v,H03w,H03x), C03H(H03y,H,Ha), C03I(H03z,Hb,Hc),
 C03J(H03,Hd,He), C03M(H1,Hf,Hg), C03N(H2,Hh,Hi), C03O(H3,Hj,Hk), C03P(H4,Hl,
 Hm), C03Q(H5,Hn,Ho), C03R(H6,Hp,Hq), C03S(H7,Hr,Hs), C03V(H8,Ht,Hu), C03W(H10,
 Hv,Hw), C03X(H9,Hx,Hy)
;
_platon_squeeze_void_probe_radius 1.20
_olex2_submission_special_instructions 'No special instructions were received'

loop_
_space_group_symop_operation_xyz
'x, y, z'
'-x+1/2, -y, z+1/2'
'-x, y+1/2, -z+1/2'
'x+1/2, -y+1/2, -z'
'-x, -y, -z'
'x-1/2, y, -z-1/2'
'x, -y-1/2, z-1/2'
'-x-1/2, y-1/2, z'

loop_
_atom_site_label
_atom_site_type_symbol
_atom_site_fract_x
_atom_site_fract_y
_atom_site_fract_z
_atom_site_U_iso_or_equiv
_atom_site_adp_type
_atom_site_occupancy
_atom_site_site_symmetry_order
_atom_site_calc_flag
_atom_site_refinement_flags_posn
_atom_site_refinement_flags_adp
_atom_site_refinement_flags_occupancy
_atom_site_disorder_assembly
_atom_site_disorder_group
Rh00 Rh 0.40308(2) 0.69299(2) 0.83027(2) 0.04749(13) Uani 1 1 d . . . . .
Rh1 Rh 0.19212(2) 0.78368(2) 0.82910(2) 0.04998(14) Uani 1 1 d . . . . .
Rh2 Rh 0.64574(2) 0.64185(2) 0.42384(2) 0.05529(15) Uani 1 1 d . . . . .
Rh3 Rh 0.43033(2) 0.56110(2) 0.42978(2) 0.05599(15) Uani 1 1 d . . . . .
P005 P 0.23866(9) 0.33757(13) 0.43892(6) 0.0958(7) Uani 1 1 d . . . . .
P006 P 0.41051(10) 1.03420(10) 0.76961(6) 0.0947(7) Uani 1 1 d . . . . .
P007 P 0.57820(13) 0.92059(11) 0.41655(8) 0.1155(9) Uani 1 1 d . . . . .
P008 P 0.33463(18) 0.60935(13) 0.67538(8) 0.1447(13) Uani 1 1 d . . . . .
O009 O 0.32050(14) 0.66543(17) 0.82003(10) 0.0522(10) Uani 1 1 d . . . . .
O00A O 0.23456(14) 0.70039(16) 0.82145(10) 0.0529(10) Uani 1 1 d . . . . .
O00B O 0.35593(14) 0.76376(17) 0.85210(9) 0.0502(9) Uani 1 1 d . . . . .
O00C O 0.48090(15) 0.62457(18) 0.40534(9) 0.0566(10) Uani 1 1 d . . . . .
O00D O 0.27059(14) 0.80159(16) 0.85056(9) 0.0521(10) Uani 1 1 d . . . . .
O00E O 0.59735(15) 0.57154(19) 0.44612(11) 0.0623(11) Uani 1 1 d . . . . .
O00F O 0.50962(15) 0.54216(18) 0.44998(10) 0.0590(10) Uani 1 1 d . . . . .
O00G O 0.56804(14) 0.6538(2) 0.40115(9) 0.0604(11) Uani 1 1 d . . . . .
N00H N 0.23012(17) 0.8086(2) 0.78573(12) 0.0500(11) Uani 1 1 d . . . . .
N00I N 0.61208(17) 0.6964(2) 0.46084(12) 0.0531(12) Uani 1 1 d . . . . .
N00J N 0.39930(17) 0.7457(2) 0.78795(11) 0.0502(11) Uani 1 1 d . . . . .
N00K N 0.42410(18) 0.6281(2) 0.46561(12) 0.0581(13) Uani 1 1 d . . . . .
F00L F 0.3878(2) 1.0947(2) 0.75442(12) 0.1098(15) Uani 1 1 d . . . . .
C00M C 0.44395(19) 0.8330(3) 0.70028(13) 0.0472(13) Uani 1 1 d . . . . .
F00N F 0.3746(3) 1.0449(3) 0.79995(13) 0.135(2) Uani 1 1 d . . . . .
C00O C 0.2737(2) 0.8401(3) 0.72589(14) 0.0502(14) Uani 1 1 d . . . . .
C00P C 0.3100(2) 0.8125(3) 0.67224(14) 0.0502(14) Uani 1 1 d . . . . .
H00P H 0.305320 0.771543 0.678091 0.060 Uiso 1 1 calc R U . . .
C00Q C 0.4331(2) 0.8329(3) 0.76023(14) 0.0539(14) Uani 1 1 d . . . . .
H00Q H 0.446722 0.872927 0.761351 0.065 Uiso 1 1 calc R U . . .
C00R C 0.5328(2) 0.7801(3) 0.56527(13) 0.0465(13) Uani 1 1 d . . . . .
H00R H 0.531895 0.737533 0.567064 0.056 Uiso 1 1 calc R U . . .
C00S C 0.5155(2) 0.8152(2) 0.59128(14) 0.0470(13) Uani 1 1 d . . . . .
C00T C 0.4261(2) 0.8045(3) 0.73033(14) 0.0478(13) Uani 1 1 d . . . . .
F00U F 0.3636(3) 0.9975(3) 0.75224(17) 0.155(2) Uani 1 1 d . . . . .
C00V C 0.2822(2) 0.8755(3) 0.75327(15) 0.0572(15) Uani 1 1 d . . . . .
H00V H 0.303686 0.911108 0.751932 0.069 Uiso 1 1 calc R U . . .
F00W F 0.2309(3) 0.4051(3) 0.42653(16) 0.158(2) Uani 1 1 d . . . . .
C00X C 0.4012(2) 0.7473(3) 0.73066(14) 0.0533(14) Uani 1 1 d . . . . .
H00X H 0.392892 0.727467 0.711099 0.064 Uiso 1 1 calc R U . . .
C00Y C 0.2424(2) 0.7876(3) 0.73014(15) 0.0575(15) Uani 1 1 d . . . . .
H00Y H 0.235673 0.761584 0.712537 0.069 Uiso 1 1 calc R U . . .
C00Z C 0.46041(19) 0.7979(3) 0.67484(13) 0.0456(13) Uani 1 1 d . . . . .
H00Z H 0.458744 0.755348 0.676546 0.055 Uiso 1 1 calc R U . . .
C010 C 0.4198(2) 0.8018(3) 0.78807(14) 0.0542(15) Uani 1 1 d . . . . .
H010 H 0.425460 0.821152 0.808103 0.065 Uiso 1 1 calc R U . . .
F011 F 0.5714(3) 0.9853(2) 0.43208(15) 0.148(2) Uani 1 1 d . . . . .
C012 C 0.4968(2) 0.7893(3) 0.62002(14) 0.0468(13) Uani 1 1 d . . . . .
H012 H 0.495660 0.746761 0.621887 0.056 Uiso 1 1 calc R U . . .
C013 C 0.3313(2) 0.8258(3) 0.64158(14) 0.0491(14) Uani 1 1 d . . . . .
C014 C 0.2959(2) 0.8558(3) 0.69380(15) 0.0514(14) Uani 1 1 d . . . . .
C015 C 0.47991(19) 0.8247(3) 0.64596(14) 0.0472(13) Uani 1 1 d . . . . .
C016 C 0.3471(2) 0.7814(3) 0.62020(14) 0.0487(13) Uani 1 1 d . . . . .
H016 H 0.343883 0.740340 0.626262 0.058 Uiso 1 1 calc R U . . .
C017 C 0.1237(2) 0.7487(3) 0.85554(17) 0.0573(16) Uani 1 1 d . . . . .
C018 C 0.2218(2) 0.7742(3) 0.75973(15) 0.0563(15) Uani 1 1 d . . . . .
H018 H 0.200491 0.738635 0.762041 0.068 Uiso 1 1 calc R U . . .
F019 F 0.4593(2) 1.0715(2) 0.78550(16) 0.140(2) Uani 1 1 d . . . . .
C01A C 0.5475(2) 0.5742(3) 0.43800(14) 0.0518(14) Uani 1 1 d . . . . .
C01B C 0.2596(2) 0.8586(3) 0.78190(15) 0.0547(15) Uani 1 1 d . . . . .
H01B H 0.265268 0.883810 0.799983 0.066 Uiso 1 1 calc R U . . .
C01C C 0.3891(2) 0.7203(3) 0.75949(15) 0.0530(14) Uani 1 1 d . . . . .
H01C H 0.372588 0.681528 0.759164 0.064 Uiso 1 1 calc R U . . .
C01D C 0.5506(2) 0.8699(3) 0.53421(16) 0.0584(15) Uani 1 1 d . . . . .
H01D H 0.561765 0.888023 0.514661 0.070 Uiso 1 1 calc R U . . .
C01E C 0.2848(2) 0.7043(2) 0.82728(14) 0.0486(14) Uani 1 1 d . . . . .
C01F C 0.5715(2) 0.7676(3) 0.51062(14) 0.0484(13) Uani 1 1 d . . . . .
C01G C 0.5598(2) 0.7809(3) 0.47861(14) 0.0545(15) Uani 1 1 d . . . . .
H01G H 0.537314 0.814394 0.473343 0.065 Uiso 1 1 calc R U . . .
C01H C 0.5511(2) 0.8057(3) 0.53716(15) 0.0527(14) Uani 1 1 d . . . . .
F01I F 0.4489(3) 1.0236(3) 0.73981(16) 0.172(3) Uani 1 1 d . . . . .
F01J F 0.2388(3) 0.3160(3) 0.40380(14) 0.159(2) Uani 1 1 d . . . . .
C01K C 0.5303(2) 0.6212(3) 0.41272(14) 0.0522(14) Uani 1 1 d . . . . .
C01L C 0.4536(2) 0.6728(3) 0.87072(15) 0.0590(16) Uani 1 1 d . . . . .
F01M F 0.3023(2) 0.3466(4) 0.43667(18) 0.169(3) Uani 1 1 d . . . . .
F01N F 0.3770(3) 0.5620(3) 0.66054(16) 0.155(2) Uani 1 1 d . . . . .
C01O C 0.4459(3) 0.6104(3) 0.82741(18) 0.0659(18) Uani 1 1 d . . . . .
C01P C 0.4647(2) 0.9231(3) 0.67000(16) 0.0558(15) Uani 1 1 d . . . . .
H01P H 0.464911 0.965774 0.668572 0.067 Uiso 1 1 calc R U . . .
C01Q C 0.4470(2) 0.8966(3) 0.69746(16) 0.0563(15) Uani 1 1 d . . . . .
H01Q H 0.436529 0.921078 0.715101 0.068 Uiso 1 1 calc R U . . .
C01R C 0.3023(2) 0.9176(3) 0.68463(16) 0.0585(15) Uani 1 1 d . . . . .
H01R H 0.292054 0.948429 0.699216 0.070 Uiso 1 1 calc R U . . .
F01S F 0.3766(4) 0.6633(2) 0.66442(16) 0.179(3) Uani 1 1 d . . . . .
C01T C 0.4104(2) 0.7177(3) 0.51224(15) 0.0595(16) Uani 1 1 d . . . . .
C01U C 0.4825(2) 0.6565(3) 0.81858(17) 0.0638(17) Uani 1 1 d . . . . .
C01V C 0.3997(2) 0.7653(3) 0.53665(15) 0.0539(15) Uani 1 1 d . . . . .
C01W C 0.4282(2) 0.6195(3) 0.86007(17) 0.0626(17) Uani 1 1 d . . . . .
C01X C 0.1083(2) 0.7619(3) 0.82327(17) 0.0629(18) Uani 1 1 d . . . . .
C01Y C 0.4830(2) 0.8888(3) 0.64339(15) 0.0508(14) Uani 1 1 d . . . . .
C01Z C 0.5175(2) 0.8796(3) 0.58836(15) 0.0518(14) Uani 1 1 d . . . . .
C020 C 0.4047(3) 0.4700(3) 0.42609(19) 0.074(2) Uani 1 1 d . . . . .
C021 C 0.3732(2) 0.8577(3) 0.58103(15) 0.0543(15) Uani 1 1 d . . . . .
C022 C 0.5815(2) 0.7446(3) 0.45445(16) 0.0582(16) Uani 1 1 d . . . . .
H022 H 0.574138 0.754566 0.432736 0.070 Uiso 1 1 calc R U . . .
C023 C 0.6228(2) 0.6835(3) 0.49180(15) 0.0562(15) Uani 1 1 d . . . . .
H023 H 0.644747 0.649188 0.496451 0.067 Uiso 1 1 calc R U . . .
C024 C 0.4035(2) 0.6822(3) 0.45869(16) 0.0610(16) Uani 1 1 d . . . . .
H024 H 0.393003 0.689538 0.437112 0.073 Uiso 1 1 calc R U . . .
F025 F 0.5791(3) 0.8567(2) 0.40118(19) 0.155(2) Uani 1 1 d . . . . .
C026 C 0.3383(2) 0.8883(3) 0.63289(14) 0.0508(14) Uani 1 1 d . . . . .
C027 C 0.3058(2) 0.7608(3) 0.84489(14) 0.0473(13) Uani 1 1 d . . . . .
C028 C 0.5006(2) 0.9138(3) 0.61460(15) 0.0531(15) Uani 1 1 d . . . . .
H028 H 0.501170 0.956433 0.612732 0.064 Uiso 1 1 calc R U . . .
C029 C 0.5344(2) 0.9047(3) 0.55874(15) 0.0550(15) Uani 1 1 d . . . . .
H029 H 0.534232 0.947206 0.556177 0.066 Uiso 1 1 calc R U . . .
F02A F 0.4340(3) 0.9741(2) 0.78456(19) 0.169(3) Uani 1 1 d . . . . .
C02B C 0.6039(2) 0.7172(3) 0.51673(15) 0.0530(14) Uani 1 1 d . . . . .
H02B H 0.612659 0.706360 0.538144 0.064 Uiso 1 1 calc R U . . .
C02C C 0.3679(2) 0.7959(3) 0.58962(15) 0.0521(14) Uani 1 1 d . . . . .
C02D C 0.1419(2) 0.8025(3) 0.87020(18) 0.0642(18) Uani 1 1 d . . . . .
F02E F 0.1765(2) 0.3343(4) 0.4416(2) 0.199(4) Uani 1 1 d . . . . .
C02F C 0.4383(2) 0.6187(3) 0.49660(16) 0.0634(17) Uani 1 1 d . . . . .
H02F H 0.453206 0.580724 0.502390 0.076 Uiso 1 1 calc R U . . .
C02G C 0.3227(2) 0.9327(3) 0.65544(16) 0.0608(16) Uani 1 1 d . . . . .
H02G H 0.326664 0.974030 0.650037 0.073 Uiso 1 1 calc R U . . .
F02H F 0.3657(3) 0.6048(3) 0.70928(14) 0.153(2) Uani 1 1 d . . . . .
C02I C 0.3964(2) 0.7280(3) 0.48013(16) 0.0616(16) Uani 1 1 d . . . . .
H02I H 0.382237 0.765809 0.473460 0.074 Uiso 1 1 calc R U . . .
F02J F 0.5224(3) 0.9015(3) 0.4335(2) 0.176(3) Uani 1 1 d . . . . .
C02K C 0.4863(2) 0.6970(3) 0.84531(17) 0.0610(16) Uani 1 1 d . . . . .
C02L C 0.4148(3) 0.4934(3) 0.3946(2) 0.081(2) Uani 1 1 d . . . . .
C02M C 0.1372(2) 0.8496(3) 0.8472(2) 0.0675(19) Uani 1 1 d . . . . .
C02N C 0.7060(3) 0.5894(4) 0.3988(2) 0.078(2) Uani 1 1 d . . . . .
C02O C 0.7277(2) 0.6736(3) 0.42871(16) 0.0614(17) Uani 1 1 d . . . . .
C02P C 0.3935(2) 0.8716(3) 0.54953(16) 0.0643(17) Uani 1 1 d . . . . .
H02P H 0.398383 0.912442 0.543367 0.077 Uiso 1 1 calc R U . . .
C02Q C 0.4059(2) 0.8267(3) 0.52837(17) 0.0637(17) Uani 1 1 d . . . . .
H02Q H 0.419041 0.836857 0.507623 0.076 Uiso 1 1 calc R U . . .
C02R C 0.3822(2) 0.7500(3) 0.56709(15) 0.0559(15) Uani 1 1 d . . . . .
H02R H 0.379615 0.708839 0.573069 0.067 Uiso 1 1 calc R U . . .
C02S C 0.6928(2) 0.6406(4) 0.38053(17) 0.074(2) Uani 1 1 d . . . . .
C02T C 0.3587(2) 0.9025(3) 0.60297(15) 0.0568(15) Uani 1 1 d . . . . .
H02T H 0.362998 0.943548 0.597175 0.068 Uiso 1 1 calc R U . . .
F02U F 0.5474(4) 0.9436(3) 0.38589(17) 0.181(3) Uani 1 1 d . . . . .
C02V C 0.7049(2) 0.6927(3) 0.39896(18) 0.0659(18) Uani 1 1 d . . . . .
C02W C 0.1149(2) 0.8254(3) 0.8186(2) 0.070(2) Uani 1 1 d . . . . .
C02X C 0.4320(2) 0.6616(3) 0.52005(17) 0.0674(18) Uani 1 1 d . . . . .
H02X H 0.442295 0.652918 0.541514 0.081 Uiso 1 1 calc R U . . .
C02Y C 0.4457(3) 0.7018(3) 0.90269(17) 0.083(2) Uani 1 1 d . . . . .
H02A H 0.443056 0.745539 0.899974 0.124 Uiso 1 1 calc R U . . .
H02C H 0.477095 0.692315 0.916550 0.124 Uiso 1 1 calc R U . . .
H02D H 0.411743 0.686714 0.912506 0.124 Uiso 1 1 calc R U . . .
F02Z F 0.2954(3) 0.5566(3) 0.6857(2) 0.192(3) Uani 1 1 d . . . . .
C030 C 0.7275(2) 0.6100(3) 0.42925(17) 0.0673(18) Uani 1 1 d . . . . .
F031 F 0.6347(3) 0.9379(3) 0.40042(19) 0.171(3) Uani 1 1 d . . . . .
F032 F 0.2484(4) 0.2741(3) 0.4518(2) 0.205(4) Uani 1 1 d . . . . .
F033 F 0.6104(3) 0.8954(4) 0.4468(2) 0.203(4) Uani 1 1 d . . . . .
F034 F 0.2421(4) 0.3667(5) 0.47283(16) 0.226(4) Uani 1 1 d . . . . .
C035 C 0.1228(3) 0.6876(3) 0.8706(2) 0.081(2) Uani 1 1 d . . . . .
H03A H 0.134957 0.657625 0.854911 0.121 Uiso 1 1 calc R U . . .
H03B H 0.085250 0.678182 0.877592 0.121 Uiso 1 1 calc R U . . .
H03C H 0.147591 0.687133 0.889106 0.121 Uiso 1 1 calc R U . . .
C036 C 0.3782(3) 0.5425(3) 0.3894(2) 0.081(2) Uani 1 1 d . . . . .
C037 C 0.3631(3) 0.5045(4) 0.4408(2) 0.086(2) Uani 1 1 d . . . . .
F038 F 0.2921(4) 0.6580(3) 0.6903(2) 0.191(3) Uani 1 1 d . . . . .
C039 C 0.4573(4) 0.4711(4) 0.3698(2) 0.107(3) Uani 1 1 d . . . . .
H03D H 0.479025 0.505323 0.361999 0.160 Uiso 1 1 calc R U . . .
H03E H 0.438112 0.452220 0.351799 0.160 Uiso 1 1 calc R U . . .
H03F H 0.481915 0.441736 0.379904 0.160 Uiso 1 1 calc R U . . .
C03A C 0.4349(4) 0.4192(3) 0.4406(2) 0.091(2) Uani 1 1 d . . . . .
H03G H 0.470257 0.414017 0.429553 0.137 Uiso 1 1 calc R U . . .
H03H H 0.413042 0.382379 0.438427 0.137 Uiso 1 1 calc R U . . .
H03I H 0.441489 0.427522 0.463295 0.137 Uiso 1 1 calc R U . . .
C03B C 0.1650(3) 0.8086(4) 0.90369(19) 0.093(3) Uani 1 1 d . . . . .
H03J H 0.180071 0.769913 0.910665 0.140 Uiso 1 1 calc R U . . .
H03K H 0.135573 0.821021 0.918374 0.140 Uiso 1 1 calc R U . . .
H03L H 0.194237 0.839018 0.903745 0.140 Uiso 1 1 calc R U . . .
C03C C 0.3460(3) 0.5513(4) 0.4171(2) 0.086(2) Uani 1 1 d . . . . .
C03D C 0.5096(3) 0.6649(4) 0.78638(19) 0.101(3) Uani 1 1 d . . . . .
H03M H 0.486207 0.647338 0.769667 0.152 Uiso 1 1 calc R U . . .
H03N H 0.545532 0.644914 0.786334 0.152 Uiso 1 1 calc R U . . .
H03O H 0.514494 0.707957 0.782208 0.152 Uiso 1 1 calc R U . . .
C03E C 0.3916(3) 0.5789(3) 0.8787(2) 0.092(2) Uani 1 1 d . . . . .
H03P H 0.370035 0.602547 0.893975 0.138 Uiso 1 1 calc R U . . .
H03Q H 0.414005 0.549361 0.890265 0.138 Uiso 1 1 calc R U . . .
H03R H 0.366653 0.557860 0.863976 0.138 Uiso 1 1 calc R U . . .
C03F C 0.0866(3) 0.7171(4) 0.7994(2) 0.096(3) Uani 1 1 d . . . . .
H03S H 0.087280 0.734775 0.777925 0.143 Uiso 1 1 calc R U . . .
H03T H 0.048677 0.706256 0.805043 0.143 Uiso 1 1 calc R U . . .
H03U H 0.109702 0.680900 0.799763 0.143 Uiso 1 1 calc R U . . .
C03G C 0.7465(3) 0.5683(4) 0.4552(2) 0.102(3) Uani 1 1 d . . . . .
H03V H 0.751985 0.591092 0.475078 0.153 Uiso 1 1 calc R U . . .
H03W H 0.781223 0.549350 0.448871 0.153 Uiso 1 1 calc R U . . .
H03X H 0.718529 0.537137 0.458773 0.153 Uiso 1 1 calc R U . . .
C03H C 0.7471(3) 0.7138(4) 0.45475(19) 0.094(3) Uani 1 1 d . . . . .
H03Y H 0.727455 0.752304 0.453506 0.141 Uiso 1 1 calc R U . . .
H H 0.786724 0.720858 0.452392 0.141 Uiso 1 1 calc R U . . .
HA H 0.739834 0.694962 0.475546 0.141 Uiso 1 1 calc R U . . .
C03I C 0.3767(4) 0.5810(4) 0.3596(2) 0.103(3) Uani 1 1 d . . . . .
H03Z H 0.356970 0.618504 0.364104 0.155 Uiso 1 1 calc R U . . .
HB H 0.357662 0.559140 0.342412 0.155 Uiso 1 1 calc R U . . .
HC H 0.414384 0.590235 0.352777 0.155 Uiso 1 1 calc R U . . .
C03J C 0.6663(3) 0.6393(5) 0.34822(19) 0.125(4) Uani 1 1 d . . . . .
H03 H 0.644747 0.602251 0.345967 0.188 Uiso 1 1 calc R U . . .
HD H 0.694847 0.640502 0.331612 0.188 Uiso 1 1 calc R U . . .
HE H 0.642002 0.674186 0.345880 0.188 Uiso 1 1 calc R U . . .
F03K F 0.3085(4) 0.6151(3) 0.64049(18) 0.205(4) Uani 1 1 d . . . . .
C03L C 0.3462(5) 1.1549(6) 0.6884(3) 0.123(4) Uani 1 1 d . . . . .
C03M C 0.3383(3) 0.4950(5) 0.4735(2) 0.121(3) Uani 1 1 d . . . . .
H1 H 0.363264 0.470498 0.486500 0.181 Uiso 1 1 calc R U . . .
HF H 0.302830 0.474389 0.471327 0.181 Uiso 1 1 calc R U . . .
HG H 0.332702 0.534097 0.483863 0.181 Uiso 1 1 calc R U . . .
C03N C 0.5218(3) 0.7523(4) 0.8468(2) 0.088(2) Uani 1 1 d . . . . .
H2 H 0.532714 0.763901 0.825018 0.133 Uiso 1 1 calc R U . . .
HH H 0.554723 0.743906 0.859557 0.133 Uiso 1 1 calc R U . . .
HI H 0.500977 0.785233 0.856647 0.133 Uiso 1 1 calc R U . . .
C03O C 0.1509(3) 0.9150(3) 0.8530(3) 0.106(3) Uani 1 1 d . . . . .
H3 H 0.175347 0.918332 0.871562 0.159 Uiso 1 1 calc R U . . .
HJ H 0.116898 0.937440 0.857042 0.159 Uiso 1 1 calc R U . . .
HK H 0.169348 0.931534 0.834030 0.159 Uiso 1 1 calc R U . . .
C03P C 0.3007(3) 0.5946(5) 0.4222(3) 0.120(4) Uani 1 1 d . . . . .
H4 H 0.299330 0.606071 0.444851 0.180 Uiso 1 1 calc R U . . .
HL H 0.265689 0.576003 0.416025 0.180 Uiso 1 1 calc R U . . .
HM H 0.307050 0.630521 0.409066 0.180 Uiso 1 1 calc R U . . .
C03Q C 0.1017(3) 0.8601(4) 0.7876(2) 0.114(3) Uani 1 1 d . . . . .
H5 H 0.127178 0.894033 0.785356 0.172 Uiso 1 1 calc R U . . .
HN H 0.063782 0.875244 0.788563 0.172 Uiso 1 1 calc R U . . .
HO H 0.105597 0.833199 0.769140 0.172 Uiso 1 1 calc R U . . .
C03R C 0.4286(3) 0.5581(3) 0.8058(2) 0.101(3) Uani 1 1 d . . . . .
H6 H 0.390820 0.546096 0.811074 0.151 Uiso 1 1 calc R U . . .
HP H 0.453484 0.524024 0.809213 0.151 Uiso 1 1 calc R U . . .
HQ H 0.430366 0.570833 0.783368 0.151 Uiso 1 1 calc R U . . .
C03S C 0.7000(4) 0.5231(4) 0.3905(3) 0.130(4) Uani 1 1 d . . . . .
H7 H 0.687725 0.501001 0.409536 0.195 Uiso 1 1 calc R U . . .
HR H 0.735650 0.507260 0.383420 0.195 Uiso 1 1 calc R U . . .
HS H 0.672873 0.518442 0.373352 0.195 Uiso 1 1 calc R U . . .
N03U N 0.3531(4) 1.2046(5) 0.6988(3) 0.164(5) Uani 1 1 d . . . . .
C03V C 0.6985(3) 0.7568(4) 0.3887(3) 0.115(3) Uani 1 1 d . . . . .
H8 H 0.665693 0.760770 0.375244 0.172 Uiso 1 1 calc R U . . .
HT H 0.731113 0.769265 0.376563 0.172 Uiso 1 1 calc R U . . .
HU H 0.694610 0.782455 0.407709 0.172 Uiso 1 1 calc R U . . .
C03W C 0.2543(4) 0.5859(4) 0.7610(3) 0.129(4) Uani 1 1 d . . . . .
H10 H 0.266675 0.600832 0.740153 0.193 Uiso 1 1 calc R U . . .
HV H 0.260597 0.616869 0.777366 0.193 Uiso 1 1 calc R U . . .
HW H 0.214892 0.576480 0.760023 0.193 Uiso 1 1 calc R U . . .
C03X C 0.3427(5) 1.0956(5) 0.6776(3) 0.136(4) Uani 1 1 d . . . . .
H9 H 0.358236 1.092793 0.655975 0.205 Uiso 1 1 calc R U . . .
HX H 0.303988 1.083035 0.677131 0.205 Uiso 1 1 calc R U . . .
HY H 0.363359 1.069248 0.692088 0.205 Uiso 1 1 calc R U . . .
C03Y C 0.2841(5) 0.5335(5) 0.7691(3) 0.143(5) Uani 1 1 d . . . . .
N03Z N 0.3077(4) 0.4918(5) 0.7748(4) 0.227(8) Uani 1 1 d . . . . .

loop_
_atom_site_aniso_label
_atom_site_aniso_U_11
_atom_site_aniso_U_22
_atom_site_aniso_U_33
_atom_site_aniso_U_23
_atom_site_aniso_U_13
_atom_site_aniso_U_12
Rh00 0.0384(2) 0.0577(3) 0.0464(3) -0.0106(2) 0.00540(19) 0.00491(19)
Rh1 0.0366(2) 0.0523(3) 0.0610(3) -0.0040(2) 0.0138(2) 0.00261(18)
Rh2 0.0372(2) 0.0777(3) 0.0509(3) -0.0048(2) 0.0075(2) -0.0077(2)
Rh3 0.0428(2) 0.0647(3) 0.0604(3) 0.0037(2) -0.0011(2) -0.0126(2)
P005 0.0745(13) 0.146(2) 0.0669(15) 0.0110(14) -0.0083(11) 0.0178(13)
P006 0.1101(17) 0.0794(14) 0.0945(17) -0.0214(13) 0.0353(14) -0.0253(13)
P007 0.129(2) 0.0701(15) 0.147(3) 0.0355(16) -0.004(2) -0.0056(14)
P008 0.233(4) 0.0813(18) 0.120(3) -0.0215(17) -0.054(3) 0.016(2)
O009 0.0422(19) 0.051(2) 0.064(3) -0.0108(19) 0.0086(18) 0.0052(17)
O00A 0.0378(19) 0.049(2) 0.072(3) -0.0045(19) 0.0042(18) 0.0014(16)
O00B 0.0380(19) 0.060(2) 0.052(3) -0.0126(19) 0.0028(17) 0.0030(17)
O00C 0.045(2) 0.075(3) 0.049(3) 0.009(2) 0.0018(18) -0.0081(19)
O00D 0.0424(19) 0.057(2) 0.057(3) -0.0142(19) 0.0102(18) 0.0072(17)
O00E 0.037(2) 0.076(3) 0.073(3) 0.000(2) 0.001(2) -0.0058(19)
O00F 0.051(2) 0.064(3) 0.062(3) 0.007(2) 0.005(2) -0.0092(19)
O00G 0.040(2) 0.096(3) 0.046(2) 0.007(2) 0.0044(18) -0.014(2)
N00H 0.041(2) 0.057(3) 0.052(3) -0.006(2) 0.006(2) 0.002(2)
N00I 0.039(2) 0.072(3) 0.048(3) 0.005(3) 0.009(2) -0.002(2)
N00J 0.046(2) 0.067(3) 0.038(3) -0.012(2) 0.004(2) -0.003(2)
N00K 0.040(2) 0.083(4) 0.051(3) 0.007(3) 0.008(2) 0.003(2)
F00L 0.142(4) 0.096(3) 0.091(4) 0.007(3) 0.006(3) -0.032(3)
C00M 0.029(2) 0.067(4) 0.045(4) -0.001(3) -0.002(2) 0.001(2)
F00N 0.165(5) 0.139(4) 0.100(4) 0.020(3) 0.055(4) 0.029(4)
C00O 0.034(3) 0.066(4) 0.051(4) -0.002(3) 0.003(2) -0.001(3)
C00P 0.036(3) 0.060(4) 0.055(4) -0.001(3) -0.004(3) -0.002(2)
C00Q 0.056(3) 0.056(3) 0.049(4) -0.008(3) 0.002(3) -0.002(3)
C00R 0.036(3) 0.058(3) 0.046(4) 0.003(3) -0.001(2) 0.001(2)
C00S 0.033(2) 0.058(3) 0.050(4) -0.001(3) -0.002(2) -0.002(2)
C00T 0.034(3) 0.063(4) 0.046(3) -0.003(3) -0.002(2) 0.001(2)
F00U 0.150(5) 0.130(4) 0.185(6) -0.033(4) 0.020(4) -0.074(4)
C00V 0.051(3) 0.059(4) 0.062(4) -0.010(3) 0.004(3) -0.012(3)
F00W 0.174(6) 0.145(5) 0.154(6) 0.030(4) -0.005(5) 0.033(5)
C00X 0.043(3) 0.070(4) 0.047(4) -0.012(3) -0.003(3) -0.002(3)
C00Y 0.049(3) 0.072(4) 0.052(4) -0.012(3) 0.003(3) -0.007(3)
C00Z 0.031(2) 0.060(3) 0.046(4) -0.004(3) 0.003(2) 0.001(2)
C010 0.057(3) 0.069(4) 0.036(3) -0.013(3) 0.004(3) 0.006(3)
F011 0.199(6) 0.098(4) 0.146(5) 0.013(4) 0.022(4) -0.034(4)
C012 0.035(3) 0.055(3) 0.050(4) 0.007(3) 0.000(2) -0.002(2)
C013 0.036(3) 0.069(4) 0.042(3) 0.005(3) -0.011(2) -0.007(3)
C014 0.037(3) 0.065(4) 0.053(4) 0.004(3) -0.005(3) -0.005(3)
C015 0.029(2) 0.062(4) 0.051(4) -0.003(3) -0.003(2) 0.001(2)
C016 0.040(3) 0.061(4) 0.045(4) 0.005(3) -0.004(2) 0.001(2)
C017 0.038(3) 0.062(4) 0.072(5) -0.003(3) 0.018(3) -0.002(3)
C018 0.048(3) 0.062(4) 0.059(4) -0.003(3) 0.007(3) -0.011(3)
F019 0.126(4) 0.118(4) 0.176(6) -0.051(4) -0.003(4) -0.011(3)
C01A 0.048(3) 0.058(4) 0.049(4) -0.004(3) 0.004(3) -0.005(3)
C01B 0.051(3) 0.054(3) 0.059(4) -0.013(3) 0.006(3) -0.007(3)
C01C 0.047(3) 0.060(4) 0.052(4) -0.006(3) 0.004(3) -0.006(3)
C01D 0.051(3) 0.062(4) 0.062(4) 0.007(3) 0.001(3) -0.006(3)
C01E 0.043(3) 0.053(3) 0.049(4) -0.003(3) 0.009(3) -0.004(3)
C01F 0.039(3) 0.059(3) 0.047(4) 0.008(3) 0.006(2) -0.004(2)
C01G 0.047(3) 0.069(4) 0.047(4) 0.009(3) 0.003(3) 0.003(3)
C01H 0.041(3) 0.065(4) 0.053(4) 0.000(3) -0.001(3) 0.001(3)
F01I 0.194(6) 0.151(5) 0.172(6) -0.079(4) 0.115(5) -0.067(5)
F01J 0.180(6) 0.212(7) 0.085(4) -0.024(4) -0.027(4) -0.023(5)
C01K 0.043(3) 0.073(4) 0.041(3) -0.003(3) 0.004(3) -0.007(3)
C01L 0.047(3) 0.077(4) 0.053(4) -0.005(3) 0.002(3) 0.013(3)
F01M 0.087(4) 0.236(8) 0.183(7) -0.005(6) -0.028(4) 0.012(4)
F01N 0.226(7) 0.104(4) 0.135(5) -0.031(4) -0.035(5) 0.024(4)
C01O 0.055(4) 0.057(4) 0.085(5) -0.019(4) -0.013(3) 0.018(3)
C01P 0.051(3) 0.052(3) 0.065(4) -0.005(3) -0.004(3) 0.001(3)
C01Q 0.048(3) 0.063(4) 0.057(4) -0.011(3) -0.004(3) 0.006(3)
C01R 0.052(3) 0.060(4) 0.064(4) -0.002(3) -0.001(3) -0.002(3)
F01S 0.329(10) 0.077(3) 0.132(5) -0.003(3) -0.073(6) -0.016(5)
C01T 0.039(3) 0.089(5) 0.050(4) -0.006(3) 0.008(3) -0.003(3)
C01U 0.046(3) 0.075(4) 0.070(5) -0.012(4) 0.008(3) 0.023(3)
C01V 0.034(3) 0.077(4) 0.050(4) -0.001(3) -0.005(3) -0.007(3)
C01W 0.047(3) 0.066(4) 0.075(5) -0.006(3) -0.003(3) 0.012(3)
C01X 0.033(3) 0.074(4) 0.081(5) -0.013(4) 0.017(3) 0.003(3)
C01Y 0.036(3) 0.057(4) 0.059(4) -0.002(3) -0.006(3) 0.000(2)
C01Z 0.041(3) 0.059(4) 0.055(4) -0.001(3) -0.001(3) 0.000(3)
C020 0.079(5) 0.067(4) 0.076(5) 0.007(4) -0.007(4) -0.032(4)
C021 0.039(3) 0.074(4) 0.050(4) 0.009(3) -0.006(3) -0.009(3)
C022 0.049(3) 0.074(4) 0.052(4) 0.012(3) 0.003(3) -0.003(3)
C023 0.051(3) 0.066(4) 0.052(4) 0.007(3) 0.006(3) 0.010(3)
C024 0.056(3) 0.081(5) 0.046(4) 0.006(3) 0.006(3) 0.003(3)
F025 0.162(5) 0.075(3) 0.230(7) 0.003(4) -0.015(5) 0.013(3)
C026 0.045(3) 0.065(4) 0.042(4) -0.001(3) -0.011(3) -0.007(3)
C027 0.046(3) 0.056(3) 0.040(3) -0.006(3) 0.013(3) 0.000(3)
C028 0.046(3) 0.049(3) 0.064(4) 0.009(3) -0.005(3) -0.004(3)
C029 0.053(3) 0.052(3) 0.060(4) 0.004(3) 0.005(3) -0.004(3)
F02A 0.212(7) 0.090(4) 0.205(7) 0.004(4) 0.055(6) 0.020(4)
C02B 0.052(3) 0.063(4) 0.044(4) 0.015(3) -0.001(3) 0.007(3)
C02C 0.038(3) 0.067(4) 0.051(4) 0.008(3) -0.009(3) -0.003(3)
C02D 0.045(3) 0.072(4) 0.075(5) -0.016(4) 0.028(3) 0.001(3)
F02E 0.075(4) 0.283(9) 0.240(9) 0.088(7) 0.005(4) -0.028(5)
C02F 0.058(4) 0.077(4) 0.056(4) -0.002(4) 0.007(3) 0.010(3)
C02G 0.062(4) 0.064(4) 0.057(4) 0.008(3) -0.004(3) -0.012(3)
F02H 0.246(8) 0.121(4) 0.092(4) -0.019(3) -0.027(4) 0.007(5)
C02I 0.049(3) 0.080(5) 0.055(4) 0.002(3) 0.002(3) 0.001(3)
F02J 0.144(5) 0.133(5) 0.252(9) 0.041(5) 0.022(5) -0.029(4)
C02K 0.040(3) 0.077(4) 0.066(4) -0.010(3) -0.002(3) 0.004(3)
C02L 0.097(5) 0.063(4) 0.082(6) 0.005(4) -0.024(5) -0.017(4)
C02M 0.045(3) 0.056(4) 0.101(6) -0.003(4) 0.029(4) 0.006(3)
C02N 0.048(4) 0.095(6) 0.092(6) -0.027(5) 0.028(4) -0.023(4)
C02O 0.035(3) 0.086(5) 0.064(5) -0.018(4) 0.014(3) -0.008(3)
C02P 0.050(3) 0.080(4) 0.063(4) 0.009(4) -0.005(3) -0.014(3)
C02Q 0.050(3) 0.085(5) 0.056(4) 0.002(4) 0.004(3) -0.006(3)
C02R 0.038(3) 0.073(4) 0.057(4) -0.003(3) -0.003(3) -0.003(3)
C02S 0.042(3) 0.132(7) 0.050(4) -0.012(4) 0.013(3) -0.015(4)
C02T 0.054(3) 0.066(4) 0.051(4) 0.001(3) -0.007(3) -0.015(3)
F02U 0.280(9) 0.104(4) 0.160(6) 0.019(4) -0.060(6) 0.062(5)
C02V 0.038(3) 0.088(5) 0.072(5) 0.007(4) 0.018(3) -0.005(3)
C02W 0.036(3) 0.073(5) 0.100(6) 0.011(4) 0.024(3) 0.014(3)
C02X 0.048(3) 0.086(5) 0.068(5) 0.011(4) -0.005(3) 0.015(3)
C02Y 0.082(5) 0.110(6) 0.057(5) -0.022(4) 0.000(4) 0.015(4)
F02Z 0.234(8) 0.085(4) 0.257(9) -0.028(5) -0.042(7) -0.021(5)
C030 0.038(3) 0.093(5) 0.071(5) 0.000(4) 0.009(3) 0.002(3)
F031 0.170(6) 0.147(5) 0.196(7) 0.021(5) 0.035(5) -0.024(5)
F032 0.242(9) 0.143(6) 0.230(9) 0.077(6) -0.005(7) 0.028(6)
F033 0.185(7) 0.191(7) 0.234(9) 0.122(7) -0.074(6) -0.055(5)
F034 0.287(11) 0.307(11) 0.085(5) -0.033(6) -0.017(6) 0.081(8)
C035 0.068(4) 0.069(4) 0.105(6) 0.017(4) 0.030(4) -0.001(3)
C036 0.073(5) 0.074(5) 0.096(6) -0.002(4) -0.014(5) -0.024(4)
C037 0.064(4) 0.098(6) 0.095(6) 0.012(5) -0.007(4) -0.040(4)
F038 0.243(8) 0.099(4) 0.231(8) -0.046(5) -0.001(7) 0.040(5)
C039 0.152(8) 0.098(6) 0.071(6) -0.025(5) 0.001(6) -0.005(6)
C03A 0.129(7) 0.066(5) 0.079(6) 0.017(4) -0.011(5) -0.015(5)
C03B 0.070(5) 0.128(7) 0.082(6) -0.036(5) 0.021(4) -0.007(4)
C03C 0.049(4) 0.104(6) 0.104(7) -0.002(5) -0.019(4) -0.020(4)
C03D 0.071(5) 0.155(8) 0.078(6) -0.015(5) 0.029(4) 0.033(5)
C03E 0.078(5) 0.080(5) 0.118(7) 0.020(5) -0.001(5) 0.003(4)
C03F 0.048(4) 0.132(7) 0.107(7) -0.039(6) 0.007(4) -0.005(4)
C03G 0.069(5) 0.132(7) 0.105(7) 0.035(6) 0.029(5) 0.018(5)
C03H 0.066(4) 0.130(7) 0.087(6) -0.038(5) 0.021(4) -0.035(4)
C03I 0.124(7) 0.104(6) 0.081(6) 0.016(5) -0.044(5) -0.010(5)
C03J 0.053(4) 0.267(13) 0.057(5) -0.013(7) 0.009(4) -0.009(6)
F03K 0.324(11) 0.140(5) 0.152(6) -0.019(5) -0.121(7) 0.027(6)
C03L 0.120(8) 0.111(8) 0.137(10) 0.003(8) 0.034(7) 0.022(7)
C03M 0.085(6) 0.150(9) 0.126(9) 0.024(7) 0.032(6) -0.042(6)
C03N 0.049(4) 0.097(5) 0.119(7) -0.014(5) -0.012(4) -0.008(4)
C03O 0.084(5) 0.067(5) 0.167(9) -0.023(5) 0.050(6) 0.000(4)
C03P 0.046(4) 0.147(8) 0.168(10) 0.001(7) 0.001(5) 0.000(5)
C03Q 0.065(5) 0.128(7) 0.151(9) 0.052(7) 0.016(5) 0.027(5)
C03R 0.102(6) 0.077(5) 0.123(8) -0.034(5) -0.033(5) 0.031(4)
C03S 0.102(6) 0.118(7) 0.170(10) -0.068(7) 0.053(7) -0.026(6)
N03U 0.113(7) 0.129(8) 0.250(14) 0.009(9) 0.061(8) 0.025(6)
C03V 0.076(5) 0.119(7) 0.150(9) 0.048(7) 0.047(5) 0.023(5)
C03W 0.129(8) 0.105(7) 0.152(10) -0.031(7) -0.043(7) 0.004(6)
C03X 0.186(11) 0.102(8) 0.121(9) -0.015(6) 0.030(8) -0.003(7)
C03Y 0.106(8) 0.086(7) 0.236(14) -0.004(8) -0.072(8) -0.011(6)
N03Z 0.120(8) 0.113(8) 0.45(2) 0.042(11) -0.090(11) -0.006(6)

loop_
_atom_type_symbol
_atom_type_description
_atom_type_scat_dispersion_real
_atom_type_scat_dispersion_imag
_atom_type_scat_source
C C 0.0033 0.0016 'International Tables Vol C Tables 4.2.6.8 and 6.1.1.4'
H H 0.0000 0.0000 'International Tables Vol C Tables 4.2.6.8 and 6.1.1.4'
F F 0.0171 0.0103 'International Tables Vol C Tables 4.2.6.8 and 6.1.1.4'
N N 0.0061 0.0033 'International Tables Vol C Tables 4.2.6.8 and 6.1.1.4'
O O 0.0106 0.0060 'International Tables Vol C Tables 4.2.6.8 and 6.1.1.4'
P P 0.1023 0.0942 'International Tables Vol C Tables 4.2.6.8 and 6.1.1.4'
Rh Rh -1.1178 0.9187 'International Tables Vol C Tables 4.2.6.8 and 6.1.1.4'

loop_
_geom_angle_atom_site_label_1
_geom_angle_atom_site_label_2
_geom_angle_atom_site_label_3
_geom_angle
_geom_angle_site_symmetry_1
_geom_angle_site_symmetry_3
_geom_angle_publ_flag
O009 Rh00 O00B 78.18(13) . . ?
O009 Rh00 C01U 133.4(2) . . ?
O009 Rh00 C01W 99.5(2) . . ?
O00B Rh00 C01U 148.3(2) . . ?
N00J Rh00 O009 87.21(16) . . ?
N00J Rh00 O00B 85.73(16) . . ?
N00J Rh00 C01L 143.1(2) . . ?
N00J Rh00 C01U 93.4(2) . . ?
N00J Rh00 C01W 156.5(2) . . ?
C01L Rh00 O009 129.5(2) . . ?
C01L Rh00 O00B 97.18(19) . . ?
C01L Rh00 C01U 65.4(2) . . ?
C01L Rh00 C01W 38.4(2) . . ?
C01O Rh00 O009 101.6(2) . . ?
C01O Rh00 O00B 157.2(2) . . ?
C01O Rh00 N00J 117.0(2) . . ?
C01O Rh00 C01L 65.1(2) . . ?
C01O Rh00 C01U 38.5(3) . . ?
C01O Rh00 C01W 39.7(2) . . ?
C01O Rh00 C02K 65.4(2) . . ?
C01W Rh00 O00B 117.6(2) . . ?
C01W Rh00 C01U 65.7(3) . . ?
C02K Rh00 O009 164.9(2) . . ?
C02K Rh00 O00B 110.6(2) . . ?
C02K Rh00 N00J 105.4(2) . . ?
C02K Rh00 C01L 39.3(2) . . ?
C02K Rh00 C01U 39.3(2) . . ?
C02K Rh00 C01W 65.7(2) . . ?
O00A Rh1 C02D 124.1(2) . . ?
O00D Rh1 O00A 78.18(14) . . ?
O00D Rh1 C02D 97.8(2) . . ?
N00H Rh1 O00A 83.59(16) . . ?
N00H Rh1 O00D 85.47(17) . . ?
N00H Rh1 C017 151.5(2) . . ?
N00H Rh1 C02D 152.3(2) . . ?
N00H Rh1 C02M 113.6(2) . . ?
N00H Rh1 C02W 95.4(2) . . ?
C017 Rh1 O00A 97.81(19) . . ?
C017 Rh1 O00D 122.8(2) . . ?
C017 Rh1 C02D 38.5(2) . . ?
C01X Rh1 O00A 104.4(2) . . ?
C01X Rh1 O00D 161.9(2) . . ?
C01X Rh1 N00H 112.6(2) . . ?
C01X Rh1 C017 39.3(2) . . ?
C01X Rh1 C02D 65.7(3) . . ?
C01X Rh1 C02M 66.0(3) . . ?
C01X Rh1 C02W 39.5(3) . . ?
C02M Rh1 O00A 162.3(2) . . ?
C02M Rh1 O00D 106.4(2) . . ?
C02M Rh1 C017 65.2(2) . . ?
C02M Rh1 C02D 39.1(3) . . ?
C02M Rh1 C02W 38.9(3) . . ?
C02W Rh1 O00A 140.0(2) . . ?
C02W Rh1 O00D 141.7(2) . . ?
C02W Rh1 C017 65.4(3) . . ?
C02W Rh1 C02D 65.3(3) . . ?
O00G Rh2 O00E 78.47(15) . . ?
O00G Rh2 C02N 117.1(3) . . ?
O00G Rh2 C02S 95.7(2) . . ?
N00I Rh2 O00E 83.75(17) . . ?
N00I Rh2 O00G 84.91(17) . . ?
N00I Rh2 C02N 157.9(3) . . ?
N00I Rh2 C02S 145.7(3) . . ?
C02N Rh2 O00E 100.8(2) . . ?
C02O Rh2 O00E 135.1(2) . . ?
C02O Rh2 O00G 146.4(2) . . ?
C02O Rh2 N00I 95.8(2) . . ?
C02O Rh2 C02N 65.6(2) . . ?
C02O Rh2 C02S 65.4(2) . . ?
C02S Rh2 O00E 130.1(3) . . ?
C02S Rh2 C02N 38.3(3) . . ?
C02V Rh2 O00E 166.2(2) . . ?
C02V Rh2 O00G 108.6(2) . . ?
C02V Rh2 N00I 108.3(2) . . ?
C02V Rh2 C02N 65.5(3) . . ?
C02V Rh2 C02O 39.4(3) . . ?
C02V Rh2 C02S 39.1(3) . . ?
C02V Rh2 C030 66.0(3) . . ?
C030 Rh2 O00E 102.8(2) . . ?
C030 Rh2 O00G 156.9(2) . . ?
C030 Rh2 N00I 118.2(2) . . ?
C030 Rh2 C02N 39.7(3) . . ?
C030 Rh2 C02O 38.9(3) . . ?
C030 Rh2 C02S 65.5(3) . . ?
O00C Rh3 O00F 78.51(15) . . ?
O00C Rh3 C02L 103.8(2) . . ?
O00C Rh3 C036 95.2(2) . . ?
O00F Rh3 C036 143.2(3) . . ?
N00K Rh3 O00C 85.02(18) . . ?
N00K Rh3 O00F 85.67(17) . . ?
N00K Rh3 C020 134.6(3) . . ?
N00K Rh3 C02L 165.7(3) . . ?
N00K Rh3 C036 130.4(3) . . ?
N00K Rh3 C03C 100.3(3) . . ?
C020 Rh3 O00C 139.9(2) . . ?
C020 Rh3 O00F 96.0(2) . . ?
C020 Rh3 C02L 39.4(3) . . ?
C020 Rh3 C036 65.6(3) . . ?
C020 Rh3 C03C 66.6(3) . . ?
C02L Rh3 O00F 106.9(2) . . ?
C02L Rh3 C036 38.8(3) . . ?
C037 Rh3 O00C 160.8(3) . . ?
C037 Rh3 O00F 119.4(3) . . ?
C037 Rh3 N00K 102.2(3) . . ?
C037 Rh3 C020 38.9(3) . . ?
C037 Rh3 C02L 66.0(3) . . ?
C037 Rh3 C036 66.4(3) . . ?
C037 Rh3 C03C 41.3(3) . . ?
C03C Rh3 O00C 120.2(3) . . ?
C03C Rh3 O00F 160.5(3) . . ?
C03C Rh3 C02L 65.6(3) . . ?
C03C Rh3 C036 38.5(3) . . ?
F01J P005 F00W 89.1(4) . . ?
F01J P005 F01M 88.9(4) . . ?
F01J P005 F034 172.8(5) . . ?
F01M P005 F00W 88.7(4) . . ?
F02E P005 F00W 87.2(4) . . ?
F02E P005 F01J 93.3(5) . . ?
F02E P005 F01M 175.3(5) . . ?
F02E P005 F032 94.9(5) . . ?
F02E P005 F034 90.3(5) . . ?
F032 P005 F00W 177.2(5) . . ?
F032 P005 F01J 92.7(5) . . ?
F032 P005 F01M 89.2(5) . . ?
F032 P005 F034 93.2(5) . . ?
F034 P005 F00W 84.8(5) . . ?
F034 P005 F01M 87.1(5) . . ?
F00L P006 F019 89.1(3) . . ?
F00N P006 F00L 90.0(3) . . ?
F00N P006 F00U 92.8(4) . . ?
F00N P006 F019 89.9(4) . . ?
F00N P006 F01I 177.7(4) . . ?
F00N P006 F02A 90.6(3) . . ?
F00U P006 F00L 90.2(3) . . ?
F00U P006 F019 177.2(4) . . ?
F00U P006 F02A 90.3(4) . . ?
F01I P006 F00L 91.0(4) . . ?
F01I P006 F00U 89.2(4) . . ?
F01I P006 F019 88.1(3) . . ?
F01I P006 F02A 88.4(4) . . ?
F02A P006 F00L 179.2(4) . . ?
F02A P006 F019 90.4(4) . . ?
F011 P007 F033 92.6(5) . . ?
F025 P007 F011 174.9(4) . . ?
F025 P007 F02J 87.2(4) . . ?
F025 P007 F02U 88.2(4) . . ?
F025 P007 F031 92.0(4) . . ?
F025 P007 F033 89.9(4) . . ?
F02J P007 F011 88.4(4) . . ?
F02J P007 F033 88.4(4) . . ?
F02U P007 F011 89.4(4) . . ?
F02U P007 F02J 92.5(5) . . ?
F02U P007 F031 89.3(5) . . ?
F02U P007 F033 177.8(5) . . ?
F031 P007 F011 92.5(4) . . ?
F031 P007 F02J 178.0(4) . . ?
F031 P007 F033 89.8(5) . . ?
F01N P008 F01S 88.5(5) . . ?
F01N P008 F02H 89.9(4) . . ?
F01N P008 F038 179.3(6) . . ?
F02H P008 F01S 90.0(4) . . ?
F02H P008 F038 90.2(4) . . ?
F02Z P008 F01N 90.2(4) . . ?
F02Z P008 F01S 178.7(5) . . ?
F02Z P008 F02H 89.8(4) . . ?
F02Z P008 F038 90.4(5) . . ?
F02Z P008 F03K 93.9(5) . . ?
F038 P008 F01S 90.9(4) . . ?
F03K P008 F01N 87.4(4) . . ?
F03K P008 F01S 86.2(5) . . ?
F03K P008 F02H 175.5(6) . . ?
F03K P008 F038 92.4(5) . . ?
C01E O009 Rh00 113.5(3) . . ?
C01E O00A Rh1 112.4(3) . . ?
C027 O00B Rh00 112.1(3) . . ?
C01K O00C Rh3 113.5(4) . . ?
C027 O00D Rh1 112.9(3) . . ?
C01A O00E Rh2 111.8(4) . . ?
C01A O00F Rh3 112.7(4) . . ?
C01K O00G Rh2 113.7(4) . . ?
C018 N00H Rh1 118.7(4) . . ?
C01B N00H Rh1 123.9(4) . . ?
C01B N00H C018 117.3(5) . . ?
C022 N00I Rh2 121.9(4) . . ?
C022 N00I C023 118.1(5) . . ?
C023 N00I Rh2 120.0(4) . . ?
C010 N00J Rh00 119.6(4) . . ?
C01C N00J Rh00 120.9(4) . . ?
C01C N00J C010 117.7(5) . . ?
C024 N00K Rh3 120.6(4) . . ?
C024 N00K C02F 116.2(6) . . ?
C02F N00K Rh3 123.2(4) . . ?
C00Z C00M C00T 120.0(5) . . ?
C00Z C00M C01Q 119.0(5) . . ?
C01Q C00M C00T 120.9(5) . . ?
C00V C00O C014 123.4(5) . . ?
C00Y C00O C00V 116.3(5) . . ?
C00Y C00O C014 120.3(5) . . ?
C013 C00P H00P 118.5 . . ?
C014 C00P H00P 118.5 . . ?
C014 C00P C013 123.0(6) . . ?
C00T C00Q H00Q 120.3 . . ?
C010 C00Q H00Q 120.3 . . ?
C010 C00Q C00T 119.3(5) . . ?
C00S C00R H00R 119.1 . . ?
C01H C00R H00R 119.1 . . ?
C01H C00R C00S 121.8(5) . . ?
C00R C00S C012 122.0(5) . . ?
C00R C00S C01Z 118.6(5) . . ?
C012 C00S C01Z 119.4(5) . . ?
C00Q C00T C00M 121.8(5) . . ?
C00Q C00T C00X 116.6(5) . . ?
C00X C00T C00M 121.6(5) . . ?
C00O C00V H00V 120.0 . . ?
C01B C00V C00O 120.0(5) . . ?
C01B C00V H00V 120.0 . . ?
C00T C00X H00X 120.2 . . ?
C01C C00X C00T 119.7(5) . . ?
C01C C00X H00X 120.2 . . ?
C00O C00Y H00Y 120.2 . . ?
C018 C00Y C00O 119.6(6) . . ?
C018 C00Y H00Y 120.2 . . ?
C00M C00Z H00Z 119.6 . . ?
C00M C00Z C015 120.8(5) . . ?
C015 C00Z H00Z 119.6 . . ?
N00J C010 C00Q 123.0(5) . . ?
N00J C010 H010 118.5 . . ?
C00Q C010 H010 118.5 . . ?
C00S C012 H012 119.2 . . ?
C015 C012 C00S 121.6(5) . . ?
C015 C012 H012 119.2 . . ?
C00P C013 C026 118.1(5) . . ?
C016 C013 C00P 122.5(6) . . ?
C016 C013 C026 119.4(5) . . ?
C00P C014 C00O 121.5(5) . . ?
C00P C014 C01R 118.2(6) . . ?
C01R C014 C00O 120.3(6) . . ?
C00Z C015 C01Y 119.8(5) . . ?
C012 C015 C00Z 121.1(5) . . ?
C012 C015 C01Y 119.1(5) . . ?
C013 C016 H016 119.3 . . ?
C013 C016 C02C 121.3(5) . . ?
C02C C016 H016 119.3 . . ?
C01X C017 Rh1 69.0(3) . . ?
C01X C017 C035 125.4(6) . . ?
C02D C017 Rh1 70.9(3) . . ?
C02D C017 C01X 108.4(6) . . ?
C02D C017 C035 126.2(7) . . ?
C035 C017 Rh1 123.9(4) . . ?
N00H C018 C00Y 123.5(5) . . ?
N00H C018 H018 118.3 . . ?
C00Y C018 H018 118.3 . . ?
O00E C01A O00F 124.4(6) . . ?
O00E C01A C01K 118.5(5) . . ?
O00F C01A C01K 117.1(5) . . ?
N00H C01B C00V 123.3(6) . . ?
N00H C01B H01B 118.3 . . ?
C00V C01B H01B 118.3 . . ?
N00J C01C C00X 123.4(5) . . ?
N00J C01C H01C 118.3 . . ?
C00X C01C H01C 118.3 . . ?
C01H C01D H01D 119.6 . . ?
C029 C01D H01D 119.6 . . ?
C029 C01D C01H 120.8(6) . . ?
O009 C01E C027 116.4(5) . . ?
O00A C01E O009 125.3(5) . . ?
O00A C01E C027 118.3(5) . . ?
C01G C01F C01H 121.8(5) . . ?
C02B C01F C01G 117.4(5) . . ?
C02B C01F C01H 120.9(5) . . ?
C01F C01G H01G 120.2 . . ?
C022 C01G C01F 119.5(6) . . ?
C022 C01G H01G 120.2 . . ?
C00R C01H C01D 118.8(6) . . ?
C00R C01H C01F 120.5(5) . . ?
C01D C01H C01F 120.7(5) . . ?
O00C C01K O00G 124.9(6) . . ?
O00C C01K C01A 118.1(5) . . ?
O00G C01K C01A 117.0(5) . . ?
C01W C01L Rh00 71.0(4) . . ?
C01W C01L C02K 109.0(6) . . ?
C01W C01L C02Y 126.1(6) . . ?
C02K C01L Rh00 69.7(3) . . ?
C02K C01L C02Y 124.8(6) . . ?
C02Y C01L Rh00 122.7(4) . . ?
C01U C01O Rh00 72.1(3) . . ?
C01U C01O C01W 109.4(6) . . ?
C01U C01O C03R 125.0(7) . . ?
C01W C01O Rh00 71.2(3) . . ?
C01W C01O C03R 125.6(7) . . ?
C03R C01O Rh00 123.9(5) . . ?
C01Q C01P H01P 119.1 . . ?
C01Q C01P C01Y 121.7(6) . . ?
C01Y C01P H01P 119.1 . . ?
C00M C01Q H01Q 119.4 . . ?
C01P C01Q C00M 121.2(6) . . ?
C01P C01Q H01Q 119.4 . . ?
C014 C01R H01R 119.4 . . ?
C02G C01R C014 121.1(6) . . ?
C02G C01R H01R 119.4 . . ?
C02I C01T C01V 119.6(6) . . ?
C02X C01T C01V 122.8(6) . . ?
C02X C01T C02I 117.5(6) . . ?
C01O C01U Rh00 69.4(3) . . ?
C01O C01U C02K 107.1(6) . . ?
C01O C01U C03D 126.9(7) . . ?
C02K C01U Rh00 69.2(3) . . ?
C02K C01U C03D 125.9(7) . . ?
C03D C01U Rh00 123.1(5) . . ?
C02Q C01V C01T 119.9(6) . . ?
C02R C01V C01T 120.5(6) . . ?
C02R C01V C02Q 119.6(6) . . ?
C01L C01W Rh00 70.5(4) . . ?
C01L C01W C01O 106.7(6) . . ?
C01L C01W C03E 127.5(7) . . ?
C01O C01W Rh00 69.2(4) . . ?
C01O C01W C03E 125.8(7) . . ?
C03E C01W Rh00 126.6(4) . . ?
C017 C01X Rh1 71.7(3) . . ?
C017 C01X C02W 107.6(6) . . ?
C017 C01X C03F 125.4(7) . . ?
C02W C01X Rh1 71.4(3) . . ?
C02W C01X C03F 126.9(7) . . ?
C03F C01X Rh1 124.6(4) . . ?
C01P C01Y C015 117.5(5) . . ?
C028 C01Y C015 118.7(5) . . ?
C028 C01Y C01P 123.8(6) . . ?
C028 C01Z C00S 117.8(5) . . ?
C028 C01Z C029 123.7(5) . . ?
C029 C01Z C00S 118.4(5) . . ?
C02L C020 Rh3 70.7(4) . . ?
C02L C020 C03A 124.6(8) . . ?
C037 C020 Rh3 70.1(4) . . ?
C037 C020 C02L 108.9(7) . . ?
C037 C020 C03A 126.5(8) . . ?
C03A C020 Rh3 123.7(5) . . ?
C02C C021 C02P 117.9(6) . . ?
C02T C021 C02C 119.9(6) . . ?
C02T C021 C02P 122.2(6) . . ?
N00I C022 C01G 122.1(6) . . ?
N00I C022 H022 118.9 . . ?
C01G C022 H022 118.9 . . ?
N00I C023 H023 118.3 . . ?
N00I C023 C02B 123.3(6) . . ?
C02B C023 H023 118.3 . . ?
N00K C024 H024 117.4 . . ?
N00K C024 C02I 125.2(6) . . ?
C02I C024 H024 117.4 . . ?
C02G C026 C013 118.2(5) . . ?
C02T C026 C013 119.3(6) . . ?
C02T C026 C02G 122.5(6) . . ?
O00B C027 O00D 124.8(5) . . ?
O00B C027 C01E 118.6(5) . . ?
O00D C027 C01E 116.6(5) . . ?
C01Y C028 C01Z 123.3(5) . . ?
C01Y C028 H028 118.3 . . ?
C01Z C028 H028 118.3 . . ?
C01D C029 C01Z 121.5(6) . . ?
C01D C029 H029 119.3 . . ?
C01Z C029 H029 119.3 . . ?
C01F C02B H02B 120.2 . . ?
C023 C02B C01F 119.6(6) . . ?
C023 C02B H02B 120.2 . . ?
C016 C02C C021 118.7(6) . . ?
C016 C02C C02R 121.3(6) . . ?
C021 C02C C02R 120.0(6) . . ?
C017 C02D Rh1 70.6(3) . . ?
C017 C02D C02M 107.8(7) . . ?
C017 C02D C03B 126.3(7) . . ?
C02M C02D Rh1 69.5(4) . . ?
C02M C02D C03B 125.8(7) . . ?
C03B C02D Rh1 123.1(4) . . ?
N00K C02F H02F 118.5 . . ?
N00K C02F C02X 123.0(6) . . ?
C02X C02F H02F 118.5 . . ?
C01R C02G C026 121.4(6) . . ?
C01R C02G H02G 119.3 . . ?
C026 C02G H02G 119.3 . . ?
C01T C02I H02I 120.9 . . ?
C024 C02I C01T 118.3(6) . . ?
C024 C02I H02I 120.9 . . ?
C01L C02K Rh00 71.0(3) . . ?
C01L C02K C01U 107.7(6) . . ?
C01L C02K C03N 126.6(6) . . ?
C01U C02K Rh00 71.5(3) . . ?
C01U C02K C03N 125.5(6) . . ?
C03N C02K Rh00 126.3(5) . . ?
C020 C02L Rh3 69.9(4) . . ?
C020 C02L C039 127.7(7) . . ?
C036 C02L Rh3 71.0(4) . . ?
C036 C02L C020 108.1(8) . . ?
C036 C02L C039 124.2(8) . . ?
C039 C02L Rh3 124.7(5) . . ?
C02D C02M Rh1 71.5(3) . . ?
C02D C02M C03O 125.6(8) . . ?
C02W C02M Rh1 71.2(3) . . ?
C02W C02M C02D 108.6(6) . . ?
C02W C02M C03O 125.7(8) . . ?
C03O C02M Rh1 125.7(4) . . ?
C02S C02N Rh2 70.6(4) . . ?
C02S C02N C030 107.5(6) . . ?
C02S C02N C03S 129.8(9) . . ?
C030 C02N Rh2 69.2(4) . . ?
C030 C02N C03S 122.6(9) . . ?
C03S C02N Rh2 124.9(5) . . ?
C02V C02O Rh2 69.6(3) . . ?
C02V C02O C03H 125.5(7) . . ?
C030 C02O Rh2 70.5(3) . . ?
C030 C02O C02V 108.2(6) . . ?
C030 C02O C03H 126.3(7) . . ?
C03H C02O Rh2 124.6(4) . . ?
C021 C02P H02P 119.7 . . ?
C02Q C02P C021 120.6(6) . . ?
C02Q C02P H02P 119.7 . . ?
C01V C02Q H02Q 119.2 . . ?
C02P C02Q C01V 121.6(6) . . ?
C02P C02Q H02Q 119.2 . . ?
C01V C02R C02C 120.2(6) . . ?
C01V C02R H02R 119.9 . . ?
C02C C02R H02R 119.9 . . ?
C02N C02S Rh2 71.0(4) . . ?
C02N C02S C02V 108.7(6) . . ?
C02N C02S C03J 124.8(8) . . ?
C02V C02S Rh2 69.0(4) . . ?
C02V C02S C03J 126.4(9) . . ?
C03J C02S Rh2 122.2(4) . . ?
C021 C02T H02T 119.3 . . ?
C026 C02T C021 121.4(6) . . ?
C026 C02T H02T 119.3 . . ?
C02O C02V Rh2 71.0(3) . . ?
C02O C02V C03V 125.0(8) . . ?
C02S C02V Rh2 71.8(4) . . ?
C02S C02V C02O 107.9(6) . . ?
C02S C02V C03V 126.9(8) . . ?
C03V C02V Rh2 125.7(4) . . ?
C01X C02W Rh1 69.1(3) . . ?
C01X C02W C03Q 125.8(8) . . ?
C02M C02W Rh1 69.9(4) . . ?
C02M C02W C01X 107.5(6) . . ?
C02M C02W C03Q 126.7(7) . . ?
C03Q C02W Rh1 125.0(5) . . ?
C01T C02X H02X 120.1 . . ?
C02F C02X C01T 119.8(7) . . ?
C02F C02X H02X 120.1 . . ?
C01L C02Y H02A 109.5 . . ?
C01L C02Y H02C 109.5 . . ?
C01L C02Y H02D 109.5 . . ?
H02A C02Y H02C 109.5 . . ?
H02A C02Y H02D 109.5 . . ?
H02C C02Y H02D 109.5 . . ?
C02N C030 Rh2 71.0(4) . . ?
C02N C030 C03G 123.4(8) . . ?
C02O C030 Rh2 70.6(3) . . ?
C02O C030 C02N 107.6(6) . . ?
C02O C030 C03G 129.0(7) . . ?
C03G C030 Rh2 124.8(5) . . ?
C017 C035 H03A 109.5 . . ?
C017 C035 H03B 109.5 . . ?
C017 C035 H03C 109.5 . . ?
H03A C035 H03B 109.5 . . ?
H03A C035 H03C 109.5 . . ?
H03B C035 H03C 109.5 . . ?
C02L C036 Rh3 70.1(4) . . ?
C02L C036 C03I 125.0(8) . . ?
C03C C036 Rh3 69.9(4) . . ?
C03C C036 C02L 109.1(8) . . ?
C03C C036 C03I 125.8(8) . . ?
C03I C036 Rh3 123.6(5) . . ?
C020 C037 Rh3 71.0(4) . . ?
C020 C037 C03C 106.8(7) . . ?
C020 C037 C03M 127.3(8) . . ?
C03C C037 Rh3 69.8(4) . . ?
C03C C037 C03M 125.9(9) . . ?
C03M C037 Rh3 126.1(6) . . ?
C02L C039 H03D 109.5 . . ?
C02L C039 H03E 109.5 . . ?
C02L C039 H03F 109.5 . . ?
H03D C039 H03E 109.5 . . ?
H03D C039 H03F 109.5 . . ?
H03E C039 H03F 109.5 . . ?
C020 C03A H03G 109.5 . . ?
C020 C03A H03H 109.5 . . ?
C020 C03A H03I 109.5 . . ?
H03G C03A H03H 109.5 . . ?
H03G C03A H03I 109.5 . . ?
H03H C03A H03I 109.5 . . ?
C02D C03B H03J 109.5 . . ?
C02D C03B H03K 109.5 . . ?
C02D C03B H03L 109.5 . . ?
H03J C03B H03K 109.5 . . ?
H03J C03B H03L 109.5 . . ?
H03K C03B H03L 109.5 . . ?
C036 C03C Rh3 71.6(4) . . ?
C036 C03C C037 107.0(7) . . ?
C036 C03C C03P 128.4(9) . . ?
C037 C03C Rh3 68.9(4) . . ?
C03P C03C Rh3 127.9(6) . . ?
C03P C03C C037 124.4(9) . . ?
C01U C03D H03M 109.5 . . ?
C01U C03D H03N 109.5 . . ?
C01U C03D H03O 109.5 . . ?
H03M C03D H03N 109.5 . . ?
H03M C03D H03O 109.5 . . ?
H03N C03D H03O 109.5 . . ?
C01W C03E H03P 109.5 . . ?
C01W C03E H03Q 109.5 . . ?
C01W C03E H03R 109.5 . . ?
H03P C03E H03Q 109.5 . . ?
H03P C03E H03R 109.5 . . ?
H03Q C03E H03R 109.5 . . ?
C01X C03F H03S 109.5 . . ?
C01X C03F H03T 109.5 . . ?
C01X C03F H03U 109.5 . . ?
H03S C03F H03T 109.5 . . ?
H03S C03F H03U 109.5 . . ?
H03T C03F H03U 109.5 . . ?
C030 C03G H03V 109.5 . . ?
C030 C03G H03W 109.5 . . ?
C030 C03G H03X 109.5 . . ?
H03V C03G H03W 109.5 . . ?
H03V C03G H03X 109.5 . . ?
H03W C03G H03X 109.5 . . ?
C02O C03H H03Y 109.5 . . ?
C02O C03H H 109.5 . . ?
C02O C03H HA 109.5 . . ?
H03Y C03H H 109.5 . . ?
H03Y C03H HA 109.5 . . ?
H C03H HA 109.5 . . ?
C036 C03I H03Z 109.5 . . ?
C036 C03I HB 109.5 . . ?
C036 C03I HC 109.5 . . ?
H03Z C03I HB 109.5 . . ?
H03Z C03I HC 109.5 . . ?
HB C03I HC 109.5 . . ?
C02S C03J H03 109.5 . . ?
C02S C03J HD 109.5 . . ?
C02S C03J HE 109.5 . . ?
H03 C03J HD 109.5 . . ?
H03 C03J HE 109.5 . . ?
HD C03J HE 109.5 . . ?
N03U C03L C03X 174.8(14) . . ?
C037 C03M H1 109.5 . . ?
C037 C03M HF 109.5 . . ?
C037 C03M HG 109.5 . . ?
H1 C03M HF 109.5 . . ?
H1 C03M HG 109.5 . . ?
HF C03M HG 109.5 . . ?
C02K C03N H2 109.5 . . ?
C02K C03N HH 109.5 . . ?
C02K C03N HI 109.5 . . ?
H2 C03N HH 109.5 . . ?
H2 C03N HI 109.5 . . ?
HH C03N HI 109.5 . . ?
C02M C03O H3 109.5 . . ?
C02M C03O HJ 109.5 . . ?
C02M C03O HK 109.5 . . ?
H3 C03O HJ 109.5 . . ?
H3 C03O HK 109.5 . . ?
HJ C03O HK 109.5 . . ?
C03C C03P H4 109.5 . . ?
C03C C03P HL 109.5 . . ?
C03C C03P HM 109.5 . . ?
H4 C03P HL 109.5 . . ?
H4 C03P HM 109.5 . . ?
HL C03P HM 109.5 . . ?
C02W C03Q H5 109.5 . . ?
C02W C03Q HN 109.5 . . ?
C02W C03Q HO 109.5 . . ?
H5 C03Q HN 109.5 . . ?
H5 C03Q HO 109.5 . . ?
HN C03Q HO 109.5 . . ?
C01O C03R H6 109.5 . . ?
C01O C03R HP 109.5 . . ?
C01O C03R HQ 109.5 . . ?
H6 C03R HP 109.5 . . ?
H6 C03R HQ 109.5 . . ?
HP C03R HQ 109.5 . . ?
C02N C03S H7 109.5 . . ?
C02N C03S HR 109.5 . . ?
C02N C03S HS 109.5 . . ?
H7 C03S HR 109.5 . . ?
H7 C03S HS 109.5 . . ?
HR C03S HS 109.5 . . ?
C02V C03V H8 109.5 . . ?
C02V C03V HT 109.5 . . ?
C02V C03V HU 109.5 . . ?
H8 C03V HT 109.5 . . ?
H8 C03V HU 109.5 . . ?
HT C03V HU 109.5 . . ?
H10 C03W HV 109.5 . . ?
H10 C03W HW 109.5 . . ?
HV C03W HW 109.5 . . ?
C03Y C03W H10 109.5 . . ?
C03Y C03W HV 109.5 . . ?
C03Y C03W HW 109.5 . . ?
C03L C03X H9 109.5 . . ?
C03L C03X HX 109.5 . . ?
C03L C03X HY 109.5 . . ?
H9 C03X HX 109.5 . . ?
H9 C03X HY 109.5 . . ?
HX C03X HY 109.5 . . ?
N03Z C03Y C03W 178.4(19) . . ?

loop_
_geom_bond_atom_site_label_1
_geom_bond_atom_site_label_2
_geom_bond_distance
_geom_bond_site_symmetry_2
_geom_bond_publ_flag
Rh00 O009 2.139(4) . ?
Rh00 O00B 2.148(3) . ?
Rh00 N00J 2.122(5) . ?
Rh00 C01L 2.135(6) . ?
Rh00 C01O 2.114(6) . ?
Rh00 C01U 2.149(5) . ?
Rh00 C01W 2.141(7) . ?
Rh00 C02K 2.118(6) . ?
Rh1 O00A 2.143(4) . ?
Rh1 O00D 2.142(4) . ?
Rh1 N00H 2.106(5) . ?
Rh1 C017 2.142(5) . ?
Rh1 C01X 2.105(6) . ?
Rh1 C02D 2.146(6) . ?
Rh1 C02M 2.120(6) . ?
Rh1 C02W 2.137(6) . ?
Rh2 O00E 2.165(4) . ?
Rh2 O00G 2.127(4) . ?
Rh2 N00I 2.127(5) . ?
Rh2 C02N 2.144(7) . ?
Rh2 C02O 2.121(6) . ?
Rh2 C02S 2.139(6) . ?
Rh2 C02V 2.102(6) . ?
Rh2 C030 2.120(6) . ?
Rh3 O00C 2.130(4) . ?
Rh3 O00F 2.143(4) . ?
Rh3 N00K 2.117(5) . ?
Rh3 C020 2.124(7) . ?
Rh3 C02L 2.135(8) . ?
Rh3 C036 2.147(8) . ?
Rh3 C037 2.112(6) . ?
Rh3 C03C 2.125(6) . ?
P005 F00W 1.599(7) . ?
P005 F01J 1.542(6) . ?
P005 F01M 1.561(6) . ?
P005 F02E 1.514(6) . ?
P005 F032 1.529(7) . ?
P005 F034 1.558(7) . ?
P006 F00L 1.586(6) . ?
P006 F00N 1.555(5) . ?
P006 F00U 1.576(6) . ?
P006 F019 1.592(6) . ?
P006 F01I 1.571(6) . ?
P006 F02A 1.581(7) . ?
P007 F011 1.586(6) . ?
P007 F025 1.559(6) . ?
P007 F02J 1.587(7) . ?
P007 F02U 1.568(7) . ?
P007 F031 1.576(7) . ?
P007 F033 1.585(7) . ?
P008 F01N 1.596(7) . ?
P008 F01S 1.638(9) . ?
P008 F02H 1.606(7) . ?
P008 F02Z 1.571(8) . ?
P008 F038 1.620(8) . ?
P008 F03K 1.594(7) . ?
O009 C01E 1.261(6) . ?
O00A C01E 1.247(6) . ?
O00B C027 1.254(6) . ?
O00C C01K 1.240(6) . ?
O00D C027 1.269(6) . ?
O00E C01A 1.259(7) . ?
O00F C01A 1.266(6) . ?
O00G C01K 1.263(6) . ?
N00H C018 1.342(7) . ?
N00H C01B 1.332(7) . ?
N00I C022 1.330(7) . ?
N00I C023 1.349(7) . ?
N00J C010 1.342(8) . ?
N00J C01C 1.339(7) . ?
N00K C024 1.334(8) . ?
N00K C02F 1.355(8) . ?
C00M C00T 1.470(8) . ?
C00M C00Z 1.376(7) . ?
C00M C01Q 1.422(8) . ?
C00O C00V 1.402(8) . ?
C00O C00Y 1.403(8) . ?
C00O C014 1.485(8) . ?
C00P H00P 0.9500 . ?
C00P C013 1.411(8) . ?
C00P C014 1.361(8) . ?
C00Q H00Q 0.9500 . ?
C00Q C00T 1.408(8) . ?
C00Q C010 1.390(8) . ?
C00R H00R 0.9500 . ?
C00R C00S 1.402(8) . ?
C00R C01H 1.377(8) . ?
C00S C012 1.405(8) . ?
C00S C01Z 1.437(8) . ?
C00T C00X 1.408(8) . ?
C00V H00V 0.9500 . ?
C00V C01B 1.367(8) . ?
C00X H00X 0.9500 . ?
C00X C01C 1.377(8) . ?
C00Y H00Y 0.9500 . ?
C00Y C018 1.366(8) . ?
C00Z H00Z 0.9500 . ?
C00Z C015 1.426(8) . ?
C010 H010 0.9500 . ?
C012 H012 0.9500 . ?
C012 C015 1.400(8) . ?
C013 C016 1.385(8) . ?
C013 C026 1.445(8) . ?
C014 C01R 1.434(8) . ?
C015 C01Y 1.429(8) . ?
C016 H016 0.9500 . ?
C016 C02C 1.410(8) . ?
C017 C01X 1.428(9) . ?
C017 C02D 1.415(9) . ?
C017 C035 1.494(9) . ?
C018 H018 0.9500 . ?
C01A C01K 1.542(8) . ?
C01B H01B 0.9500 . ?
C01C H01C 0.9500 . ?
C01D H01D 0.9500 . ?
C01D C01H 1.431(8) . ?
C01D C029 1.342(8) . ?
C01E C027 1.541(8) . ?
C01F C01G 1.398(8) . ?
C01F C01H 1.480(8) . ?
C01F C02B 1.391(8) . ?
C01G H01G 0.9500 . ?
C01G C022 1.394(8) . ?
C01L C01W 1.407(9) . ?
C01L C02K 1.429(9) . ?
C01L C02Y 1.495(9) . ?
C01O C01U 1.406(9) . ?
C01O C01W 1.443(9) . ?
C01O C03R 1.528(9) . ?
C01P H01P 0.9500 . ?
C01P C01Q 1.358(8) . ?
C01P C01Y 1.419(8) . ?
C01Q H01Q 0.9500 . ?
C01R H01R 0.9500 . ?
C01R C02G 1.358(9) . ?
C01T C01V 1.492(8) . ?
C01T C02I 1.402(9) . ?
C01T C02X 1.391(9) . ?
C01U C02K 1.437(9) . ?
C01U C03D 1.507(10) . ?
C01V C02Q 1.416(9) . ?
C01V C02R 1.382(8) . ?
C01W C03E 1.486(10) . ?
C01X C02W 1.434(9) . ?
C01X C03F 1.504(9) . ?
C01Y C028 1.392(8) . ?
C01Z C028 1.395(8) . ?
C01Z C029 1.417(8) . ?
C020 C02L 1.435(10) . ?
C020 C037 1.410(11) . ?
C020 C03A 1.474(10) . ?
C021 C02C 1.427(8) . ?
C021 C02P 1.438(9) . ?
C021 C02T 1.398(9) . ?
C022 H022 0.9500 . ?
C023 H023 0.9500 . ?
C023 C02B 1.362(8) . ?
C024 H024 0.9500 . ?
C024 C02I 1.365(9) . ?
C026 C02G 1.416(9) . ?
C026 C02T 1.380(8) . ?
C028 H028 0.9500 . ?
C029 H029 0.9500 . ?
C02B H02B 0.9500 . ?
C02C C02R 1.429(8) . ?
C02D C02M 1.426(10) . ?
C02D C03B 1.512(10) . ?
C02F H02F 0.9500 . ?
C02F C02X 1.374(9) . ?
C02G H02G 0.9500 . ?
C02I H02I 0.9500 . ?
C02K C03N 1.502(9) . ?
C02L C036 1.424(10) . ?
C02L C039 1.543(11) . ?
C02M C02W 1.418(10) . ?
C02M C03O 1.509(9) . ?
C02N C02S 1.407(11) . ?
C02N C030 1.449(10) . ?
C02N C03S 1.519(11) . ?
C02O C02V 1.425(9) . ?
C02O C030 1.413(9) . ?
C02O C03H 1.485(9) . ?
C02P H02P 0.9500 . ?
C02P C02Q 1.367(9) . ?
C02Q H02Q 0.9500 . ?
C02R H02R 0.9500 . ?
C02S C02V 1.421(10) . ?
C02S C03J 1.495(10) . ?
C02T H02T 0.9500 . ?
C02V C03V 1.495(10) . ?
C02W C03Q 1.539(11) . ?
C02X H02X 0.9500 . ?
C02Y H02A 0.9800 . ?
C02Y H02C 0.9800 . ?
C02Y H02D 0.9800 . ?
C030 C03G 1.499(10) . ?
C035 H03A 0.9800 . ?
C035 H03B 0.9800 . ?
C035 H03C 0.9800 . ?
C036 C03C 1.408(11) . ?
C036 C03I 1.512(11) . ?
C037 C03C 1.494(11) . ?
C037 C03M 1.505(12) . ?
C039 H03D 0.9800 . ?
C039 H03E 0.9800 . ?
C039 H03F 0.9800 . ?
C03A H03G 0.9800 . ?
C03A H03H 0.9800 . ?
C03A H03I 0.9800 . ?
C03B H03J 0.9800 . ?
C03B H03K 0.9800 . ?
C03B H03L 0.9800 . ?
C03C C03P 1.478(11) . ?
C03D H03M 0.9800 . ?
C03D H03N 0.9800 . ?
C03D H03O 0.9800 . ?
C03E H03P 0.9800 . ?
C03E H03Q 0.9800 . ?
C03E H03R 0.9800 . ?
C03F H03S 0.9800 . ?
C03F H03T 0.9800 . ?
C03F H03U 0.9800 . ?
C03G H03V 0.9800 . ?
C03G H03W 0.9800 . ?
C03G H03X 0.9800 . ?
C03H H03Y 0.9800 . ?
C03H H 0.9800 . ?
C03H HA 0.9800 . ?
C03I H03Z 0.9800 . ?
C03I HB 0.9800 . ?
C03I HC 0.9800 . ?
C03J H03 0.9800 . ?
C03J HD 0.9800 . ?
C03J HE 0.9800 . ?
C03L N03U 1.201(13) . ?
C03L C03X 1.395(14) . ?
C03M H1 0.9800 . ?
C03M HF 0.9800 . ?
C03M HG 0.9800 . ?
C03N H2 0.9800 . ?
C03N HH 0.9800 . ?
C03N HI 0.9800 . ?
C03O H3 0.9800 . ?
C03O HJ 0.9800 . ?
C03O HK 0.9800 . ?
C03P H4 0.9800 . ?
C03P HL 0.9800 . ?
C03P HM 0.9800 . ?
C03Q H5 0.9800 . ?
C03Q HN 0.9800 . ?
C03Q HO 0.9800 . ?
C03R H6 0.9800 . ?
C03R HP 0.9800 . ?
C03R HQ 0.9800 . ?
C03S H7 0.9800 . ?
C03S HR 0.9800 . ?
C03S HS 0.9800 . ?
C03V H8 0.9800 . ?
C03V HT 0.9800 . ?
C03V HU 0.9800 . ?
C03W H10 0.9800 . ?
C03W HV 0.9800 . ?
C03W HW 0.9800 . ?
C03W C03Y 1.411(13) . ?
C03X H9 0.9800 . ?
C03X HX 0.9800 . ?
C03X HY 0.9800 . ?
C03Y N03Z 1.116(12) . ?

loop_
_geom_torsion_atom_site_label_1
_geom_torsion_atom_site_label_2
_geom_torsion_atom_site_label_3
_geom_torsion_atom_site_label_4
_geom_torsion
_geom_torsion_site_symmetry_1
_geom_torsion_site_symmetry_2
_geom_torsion_site_symmetry_3
_geom_torsion_site_symmetry_4
_geom_torsion_publ_flag
Rh00 O009 C01E O00A 174.5(5) . . . . ?
Rh00 O009 C01E C027 -5.8(6) . . . . ?
Rh00 O00B C027 O00D -169.1(5) . . . . ?
Rh00 O00B C027 C01E 9.8(6) . . . . ?
Rh00 N00J C010 C00Q 161.5(4) . . . . ?
Rh00 N00J C01C C00X -160.8(4) . . . . ?
Rh00 C01L C01W C01O 60.0(4) . . . . ?
Rh00 C01L C01W C03E -121.8(7) . . . . ?
Rh00 C01L C02K C01U -62.4(4) . . . . ?
Rh00 C01L C02K C03N 121.7(6) . . . . ?
Rh00 C01O C01U C02K 59.2(4) . . . . ?
Rh00 C01O C01U C03D -116.6(7) . . . . ?
Rh00 C01O C01W C01L -60.9(4) . . . . ?
Rh00 C01O C01W C03E 120.8(6) . . . . ?
Rh00 C01U C02K C01L 62.1(4) . . . . ?
Rh00 C01U C02K C03N -121.9(7) . . . . ?
Rh1 O00A C01E O009 -168.1(5) . . . . ?
Rh1 O00A C01E C027 12.1(6) . . . . ?
Rh1 O00D C027 O00B 172.6(5) . . . . ?
Rh1 O00D C027 C01E -6.2(6) . . . . ?
Rh1 N00H C018 C00Y 177.0(5) . . . . ?
Rh1 N00H C01B C00V -177.2(4) . . . . ?
Rh1 C017 C01X C02W -62.8(4) . . . . ?
Rh1 C017 C01X C03F 119.9(6) . . . . ?
Rh1 C017 C02D C02M 59.8(4) . . . . ?
Rh1 C017 C02D C03B -117.3(6) . . . . ?
Rh1 C01X C02W C02M -59.5(4) . . . . ?
Rh1 C01X C02W C03Q 118.8(6) . . . . ?
Rh1 C02D C02M C02W 61.9(4) . . . . ?
Rh1 C02D C02M C03O -121.2(6) . . . . ?
Rh1 C02M C02W C01X 59.0(4) . . . . ?
Rh1 C02M C02W C03Q -119.3(6) . . . . ?
Rh2 O00E C01A O00F -172.8(5) . . . . ?
Rh2 O00E C01A C01K 4.7(6) . . . . ?
Rh2 O00G C01K O00C 173.0(5) . . . . ?
Rh2 O00G C01K C01A -6.7(6) . . . . ?
Rh2 N00I C022 C01G -179.3(4) . . . . ?
Rh2 N00I C023 C02B 178.4(4) . . . . ?
Rh2 C02N C02S C02V 59.0(4) . . . . ?
Rh2 C02N C02S C03J -116.6(6) . . . . ?
Rh2 C02N C030 C02O -61.4(4) . . . . ?
Rh2 C02N C030 C03G 119.8(6) . . . . ?
Rh2 C02O C02V C02S -62.7(4) . . . . ?
Rh2 C02O C02V C03V 120.8(6) . . . . ?
Rh2 C02O C030 C02N 61.7(4) . . . . ?
Rh2 C02O C030 C03G -119.6(7) . . . . ?
Rh2 C02S C02V C02O 62.2(4) . . . . ?
Rh2 C02S C02V C03V -121.4(6) . . . . ?
Rh3 O00C C01K O00G 179.3(5) . . . . ?
Rh3 O00C C01K C01A -1.0(7) . . . . ?
Rh3 O00F C01A O00E 179.6(5) . . . . ?
Rh3 O00F C01A C01K 2.0(6) . . . . ?
Rh3 N00K C024 C02I 178.2(5) . . . . ?
Rh3 N00K C02F C02X -177.2(5) . . . . ?
Rh3 C020 C02L C036 -61.0(5) . . . . ?
Rh3 C020 C02L C039 118.9(8) . . . . ?
Rh3 C020 C037 C03C 60.9(4) . . . . ?
Rh3 C020 C037 C03M -121.3(8) . . . . ?
Rh3 C02L C036 C03C -59.2(5) . . . . ?
Rh3 C02L C036 C03I 117.7(7) . . . . ?
Rh3 C036 C03C C037 -60.1(4) . . . . ?
Rh3 C036 C03C C03P 124.3(8) . . . . ?
Rh3 C037 C03C C036 61.9(5) . . . . ?
Rh3 C037 C03C C03P -122.3(8) . . . . ?
O009 C01E C027 O00B -2.9(8) . . . . ?
O009 C01E C027 O00D 176.0(5) . . . . ?
O00A C01E C027 O00B 176.8(5) . . . . ?
O00A C01E C027 O00D -4.2(8) . . . . ?
O00E C01A C01K O00C -178.4(5) . . . . ?
O00E C01A C01K O00G 1.3(8) . . . . ?
O00F C01A C01K O00C -0.7(8) . . . . ?
O00F C01A C01K O00G 179.0(5) . . . . ?
N00I C023 C02B C01F 0.2(9) . . . . ?
N00K C024 C02I C01T -1.5(9) . . . . ?
N00K C02F C02X C01T -0.3(10) . . . . ?
C00M C00T C00X C01C 174.9(5) . . . . ?
C00M C00Z C015 C012 179.9(5) . . . . ?
C00M C00Z C015 C01Y 0.6(7) . . . . ?
C00O C00V C01B N00H 1.5(9) . . . . ?
C00O C00Y C018 N00H -0.6(9) . . . . ?
C00O C014 C01R C02G 179.7(5) . . . . ?
C00P C013 C016 C02C 179.5(5) . . . . ?
C00P C013 C026 C02G -0.8(7) . . . . ?
C00P C013 C026 C02T -179.6(5) . . . . ?
C00P C014 C01R C02G -1.1(8) . . . . ?
C00Q C00T C00X C01C -4.9(8) . . . . ?
C00R C00S C012 C015 179.6(5) . . . . ?
C00R C00S C01Z C028 -179.3(5) . . . . ?
C00R C00S C01Z C029 3.0(7) . . . . ?
C00S C00R C01H C01D -2.2(8) . . . . ?
C00S C00R C01H C01F 177.3(5) . . . . ?
C00S C012 C015 C00Z 179.2(5) . . . . ?
C00S C012 C015 C01Y -1.5(7) . . . . ?
C00S C01Z C028 C01Y 1.1(8) . . . . ?
C00S C01Z C029 C01D -2.9(8) . . . . ?
C00T C00M C00Z C015 -177.5(4) . . . . ?
C00T C00M C01Q C01P 178.4(5) . . . . ?
C00T C00Q C010 N00J -1.4(8) . . . . ?
C00T C00X C01C N00J 0.5(8) . . . . ?
C00V C00O C00Y C018 0.9(8) . . . . ?
C00V C00O C014 C00P 148.9(6) . . . . ?
C00V C00O C014 C01R -31.9(8) . . . . ?
C00Y C00O C00V C01B -1.3(8) . . . . ?
C00Y C00O C014 C00P -30.9(8) . . . . ?
C00Y C00O C014 C01R 148.3(5) . . . . ?
C00Z C00M C00T C00Q 150.2(5) . . . . ?
C00Z C00M C00T C00X -29.6(7) . . . . ?
C00Z C00M C01Q C01P 1.4(8) . . . . ?
C00Z C015 C01Y C01P -1.6(7) . . . . ?
C00Z C015 C01Y C028 -178.1(5) . . . . ?
C010 N00J C01C C00X 3.6(8) . . . . ?
C010 C00Q C00T C00M -174.5(5) . . . . ?
C010 C00Q C00T C00X 5.3(8) . . . . ?
C012 C00S C01Z C028 0.1(7) . . . . ?
C012 C00S C01Z C029 -177.6(5) . . . . ?
C012 C015 C01Y C01P 179.1(5) . . . . ?
C012 C015 C01Y C028 2.6(7) . . . . ?
C013 C00P C014 C00O -179.9(5) . . . . ?
C013 C00P C014 C01R 0.9(8) . . . . ?
C013 C016 C02C C021 0.9(8) . . . . ?
C013 C016 C02C C02R -177.5(5) . . . . ?
C013 C026 C02G C01R 0.7(8) . . . . ?
C013 C026 C02T C021 -0.6(8) . . . . ?
C014 C00O C00V C01B 178.9(5) . . . . ?
C014 C00O C00Y C018 -179.3(5) . . . . ?
C014 C00P C013 C016 178.0(5) . . . . ?
C014 C00P C013 C026 0.0(8) . . . . ?
C014 C01R C02G C026 0.3(9) . . . . ?
C015 C01Y C028 C01Z -2.5(8) . . . . ?
C016 C013 C026 C02G -178.9(5) . . . . ?
C016 C013 C026 C02T 2.4(7) . . . . ?
C016 C02C C02R C01V 176.5(5) . . . . ?
C017 C01X C02W Rh1 63.0(4) . . . . ?
C017 C01X C02W C02M 3.5(6) . . . . ?
C017 C01X C02W C03Q -178.2(6) . . . . ?
C017 C02D C02M Rh1 -60.5(4) . . . . ?
C017 C02D C02M C02W 1.4(6) . . . . ?
C017 C02D C02M C03O 178.4(5) . . . . ?
C018 N00H C01B C00V -1.2(8) . . . . ?
C01B N00H C018 C00Y 0.7(8) . . . . ?
C01C N00J C010 C00Q -3.1(8) . . . . ?
C01F C01G C022 N00I 1.6(9) . . . . ?
C01G C01F C01H C00R 140.9(6) . . . . ?
C01G C01F C01H C01D -39.6(8) . . . . ?
C01G C01F C02B C023 0.3(8) . . . . ?
C01H C00R C00S C012 -179.9(5) . . . . ?
C01H C00R C00S C01Z -0.5(8) . . . . ?
C01H C01D C029 C01Z 0.2(9) . . . . ?
C01H C01F C01G C022 177.9(5) . . . . ?
C01H C01F C02B C023 -178.8(5) . . . . ?
C01O C01U C02K Rh00 -59.3(4) . . . . ?
C01O C01U C02K C01L 2.8(7) . . . . ?
C01O C01U C02K C03N 178.8(6) . . . . ?
C01P C01Y C028 C01Z -178.7(5) . . . . ?
C01Q C00M C00T C00Q -26.8(7) . . . . ?
C01Q C00M C00T C00X 153.4(5) . . . . ?
C01Q C00M C00Z C015 -0.4(7) . . . . ?
C01Q C01P C01Y C015 2.6(8) . . . . ?
C01Q C01P C01Y C028 178.9(5) . . . . ?
C01T C01V C02Q C02P 176.4(5) . . . . ?
C01T C01V C02R C02C -175.2(5) . . . . ?
C01U C01O C01W Rh00 62.3(4) . . . . ?
C01U C01O C01W C01L 1.4(7) . . . . ?
C01U C01O C01W C03E -176.9(6) . . . . ?
C01V C01T C02I C024 -176.0(5) . . . . ?
C01V C01T C02X C02F 176.7(5) . . . . ?
C01W C01L C02K Rh00 60.4(4) . . . . ?
C01W C01L C02K C01U -2.0(7) . . . . ?
C01W C01L C02K C03N -177.9(6) . . . . ?
C01W C01O C01U Rh00 -61.8(4) . . . . ?
C01W C01O C01U C02K -2.6(7) . . . . ?
C01W C01O C01U C03D -178.3(6) . . . . ?
C01X C017 C02D Rh1 -59.0(4) . . . . ?
C01X C017 C02D C02M 0.8(6) . . . . ?
C01X C017 C02D C03B -176.3(5) . . . . ?
C01Y C01P C01Q C00M -2.5(8) . . . . ?
C01Z C00S C012 C015 0.2(7) . . . . ?
C020 C02L C036 Rh3 60.3(5) . . . . ?
C020 C02L C036 C03C 1.1(8) . . . . ?
C020 C02L C036 C03I 178.0(7) . . . . ?
C020 C037 C03C Rh3 -61.7(5) . . . . ?
C020 C037 C03C C036 0.1(8) . . . . ?
C020 C037 C03C C03P 176.0(7) . . . . ?
C021 C02C C02R C01V -1.8(8) . . . . ?
C021 C02P C02Q C01V -0.4(9) . . . . ?
C022 N00I C023 C02B 0.1(8) . . . . ?
C023 N00I C022 C01G -1.1(8) . . . . ?
C024 N00K C02F C02X 0.3(9) . . . . ?
C026 C013 C016 C02C -2.5(7) . . . . ?
C028 C01Z C029 C01D 179.6(5) . . . . ?
C029 C01D C01H C00R 2.4(8) . . . . ?
C029 C01D C01H C01F -177.1(5) . . . . ?
C029 C01Z C028 C01Y 178.6(5) . . . . ?
C02B C01F C01G C022 -1.2(8) . . . . ?
C02B C01F C01H C00R -40.0(8) . . . . ?
C02B C01F C01H C01D 139.5(6) . . . . ?
C02C C021 C02P C02Q 1.6(8) . . . . ?
C02C C021 C02T C026 -1.1(8) . . . . ?
C02D C017 C01X Rh1 60.2(4) . . . . ?
C02D C017 C01X C02W -2.6(6) . . . . ?
C02D C017 C01X C03F -179.9(5) . . . . ?
C02D C02M C02W Rh1 -62.1(4) . . . . ?
C02D C02M C02W C01X -3.0(6) . . . . ?
C02D C02M C02W C03Q 178.7(6) . . . . ?
C02F N00K C024 C02I 0.6(9) . . . . ?
C02G C026 C02T C021 -179.3(5) . . . . ?
C02I C01T C01V C02Q -35.9(8) . . . . ?
C02I C01T C01V C02R 142.4(6) . . . . ?
C02I C01T C02X C02F -0.5(9) . . . . ?
C02K C01L C01W Rh00 -59.6(4) . . . . ?
C02K C01L C01W C01O 0.4(7) . . . . ?
C02K C01L C01W C03E 178.6(6) . . . . ?
C02L C020 C037 Rh3 -60.4(5) . . . . ?
C02L C020 C037 C03C 0.5(8) . . . . ?
C02L C020 C037 C03M 178.3(7) . . . . ?
C02L C036 C03C Rh3 59.3(5) . . . . ?
C02L C036 C03C C037 -0.8(8) . . . . ?
C02L C036 C03C C03P -176.4(7) . . . . ?
C02N C02S C02V Rh2 -60.2(4) . . . . ?
C02N C02S C02V C02O 2.0(7) . . . . ?
C02N C02S C02V C03V 178.4(6) . . . . ?
C02P C021 C02C C016 -178.9(5) . . . . ?
C02P C021 C02C C02R -0.5(8) . . . . ?
C02P C021 C02T C026 178.7(5) . . . . ?
C02Q C01V C02R C02C 3.0(8) . . . . ?
C02R C01V C02Q C02P -1.9(8) . . . . ?
C02S C02N C030 Rh2 60.5(4) . . . . ?
C02S C02N C030 C02O -0.9(7) . . . . ?
C02S C02N C030 C03G -179.7(6) . . . . ?
C02T C021 C02C C016 1.0(8) . . . . ?
C02T C021 C02C C02R 179.3(5) . . . . ?
C02T C021 C02P C02Q -178.2(6) . . . . ?
C02T C026 C02G C01R 179.4(5) . . . . ?
C02V C02O C030 Rh2 -59.6(4) . . . . ?
C02V C02O C030 C02N 2.1(6) . . . . ?
C02V C02O C030 C03G -179.2(6) . . . . ?
C02X C01T C01V C02Q 147.0(6) . . . . ?
C02X C01T C01V C02R -34.8(8) . . . . ?
C02X C01T C02I C024 1.3(8) . . . . ?
C02Y C01L C01W Rh00 117.2(6) . . . . ?
C02Y C01L C01W C01O 177.2(6) . . . . ?
C02Y C01L C01W C03E -4.5(10) . . . . ?
C02Y C01L C02K Rh00 -116.5(6) . . . . ?
C02Y C01L C02K C01U -178.9(6) . . . . ?
C02Y C01L C02K C03N 5.2(10) . . . . ?
C030 C02N C02S Rh2 -59.6(4) . . . . ?
C030 C02N C02S C02V -0.7(7) . . . . ?
C030 C02N C02S C03J -176.2(6) . . . . ?
C030 C02O C02V Rh2 60.2(4) . . . . ?
C030 C02O C02V C02S -2.5(6) . . . . ?
C030 C02O C02V C03V -179.1(6) . . . . ?
C035 C017 C01X Rh1 -117.3(5) . . . . ?
C035 C017 C01X C02W 179.8(5) . . . . ?
C035 C017 C01X C03F 2.6(9) . . . . ?
C035 C017 C02D Rh1 118.5(6) . . . . ?
C035 C017 C02D C02M 178.3(5) . . . . ?
C035 C017 C02D C03B 1.2(9) . . . . ?
C037 C020 C02L Rh3 60.0(5) . . . . ?
C037 C020 C02L C036 -1.0(8) . . . . ?
C037 C020 C02L C039 178.9(7) . . . . ?
C039 C02L C036 Rh3 -119.6(7) . . . . ?
C039 C02L C036 C03C -178.8(7) . . . . ?
C039 C02L C036 C03I -1.9(11) . . . . ?
C03A C020 C02L Rh3 -118.2(7) . . . . ?
C03A C020 C02L C036 -179.3(7) . . . . ?
C03A C020 C02L C039 0.7(12) . . . . ?
C03A C020 C037 Rh3 117.8(7) . . . . ?
C03A C020 C037 C03C 178.7(7) . . . . ?
C03A C020 C037 C03M -3.5(12) . . . . ?
C03B C02D C02M Rh1 116.6(6) . . . . ?
C03B C02D C02M C02W 178.5(5) . . . . ?
C03B C02D C02M C03O -4.5(9) . . . . ?
C03D C01U C02K Rh00 116.5(6) . . . . ?
C03D C01U C02K C01L 178.6(6) . . . . ?
C03D C01U C02K C03N -5.4(10) . . . . ?
C03F C01X C02W Rh1 -119.8(6) . . . . ?
C03F C01X C02W C02M -179.3(5) . . . . ?
C03F C01X C02W C03Q -1.0(9) . . . . ?
C03H C02O C02V Rh2 -118.6(6) . . . . ?
C03H C02O C02V C02S 178.7(5) . . . . ?
C03H C02O C02V C03V 2.2(9) . . . . ?
C03H C02O C030 Rh2 119.1(6) . . . . ?
C03H C02O C030 C02N -179.1(6) . . . . ?
C03H C02O C030 C03G -0.4(10) . . . . ?
C03I C036 C03C Rh3 -117.5(7) . . . . ?
C03I C036 C03C C037 -177.6(7) . . . . ?
C03I C036 C03C C03P 6.8(12) . . . . ?
C03J C02S C02V Rh2 115.2(6) . . . . ?
C03J C02S C02V C02O 177.4(6) . . . . ?
C03J C02S C02V C03V -6.1(10) . . . . ?
C03M C037 C03C Rh3 120.5(8) . . . . ?
C03M C037 C03C C036 -177.6(7) . . . . ?
C03M C037 C03C C03P -1.8(12) . . . . ?
C03O C02M C02W Rh1 121.0(6) . . . . ?
C03O C02M C02W C01X -180.0(5) . . . . ?
C03O C02M C02W C03Q 1.7(10) . . . . ?
C03R C01O C01U Rh00 119.3(6) . . . . ?
C03R C01O C01U C02K 178.5(6) . . . . ?
C03R C01O C01U C03D 2.7(10) . . . . ?
C03R C01O C01W Rh00 -118.8(6) . . . . ?
C03R C01O C01W C01L -179.7(6) . . . . ?
C03R C01O C01W C03E 2.1(10) . . . . ?
C03S C02N C02S Rh2 119.8(7) . . . . ?
C03S C02N C02S C02V 178.7(6) . . . . ?
C03S C02N C02S C03J 3.2(11) . . . . ?
C03S C02N C030 Rh2 -118.9(6) . . . . ?
C03S C02N C030 C02O 179.6(6) . . . . ?
C03S C02N C030 C03G 0.9(9) . . . . ?

loop_
_platon_squeeze_void_nr
_platon_squeeze_void_average_x
_platon_squeeze_void_average_y
_platon_squeeze_void_average_z
_platon_squeeze_void_volume
_platon_squeeze_void_count_electrons
_platon_squeeze_void_content
1 0.000 0.000 0.000 552 198 ' '
2 0.733 -0.035 0.147 59 13 ' '
3 0.425 0.074 0.208 110 46 ' '
4 0.925 0.074 0.292 110 46 ' '
5 0.233 -0.035 0.353 59 13 ' '
6 0.500 0.000 0.500 552 198 ' '
7 0.767 0.035 0.647 59 13 ' '
8 0.075 -0.074 0.708 110 46 ' '
9 0.575 -0.074 0.792 110 46 ' '
10 0.267 0.035 0.853 59 13 ' '
11 0.010 0.136 0.660 11 4 ' '
12 0.510 0.136 0.840 11 4 ' '
13 1.000 0.500 0.500 553 198 ' '
14 0.500 0.500 1.000 552 198 ' '
15 0.425 0.426 0.708 110 46 ' '
16 0.925 0.426 0.792 110 46 ' '
17 0.010 0.364 0.160 11 4 ' '
18 0.510 0.364 0.340 11 4 ' '
19 0.767 0.465 0.147 59 13 ' '
20 0.267 0.465 0.353 59 13 ' '
21 0.733 0.535 0.647 59 13 ' '
22 0.233 0.535 0.853 58 13 ' '
23 0.075 0.574 0.208 109 46 ' '
24 0.575 0.574 0.292 109 46 ' '
25 0.490 0.636 0.660 12 4 ' '
26 0.990 0.636 0.840 12 4 ' '
27 0.490 0.864 0.160 12 4 ' '
28 -0.010 0.864 0.340 12 4 ' '
